data_7718495
loop_
_publ_author_name
'Jin, Chao-Yi'
'Zhang, Qiuxue'
'Tang, Jinkui'
'Cheng, Peng'
'Li, Licun'

_publ_section_title
;
 Unusual zig-zag-shaped Ln-radical coordination networks derived from a
 nitronyl nitroxide with two imidazole groups:
 single-crystal-to-single-crystal transformations and magnetic properties.
;
_journal_issue 19
_journal_name_full 'Dalton transactions (Cambridge, England : 2003)'
_journal_page_first 7718
_journal_page_last 7725
_journal_paper_doi 10.1039/d4dt03488k
_journal_volume 54
_journal_year 2025
_chemical_formula_moiety 'C83 H51 F54 Gd3 N12 O22, 2.25[C6H14]'
_chemical_formula_sum 'C96.5 H82.5 F54 Gd3 N12 O22'
_chemical_formula_weight 3259.99
_space_group_crystal_system monoclinic
_space_group_IT_number 14
_space_group_name_Hall '-P 2ybc'
_space_group_name_H-M_alt 'P 1 21/c 1'
_atom_sites_solution_hydrogens geom
_atom_sites_solution_primary dual
_audit_creation_date 2025-03-27
_audit_creation_method
;
Olex2 1.5
(compiled 2024.02.16 svn.r378c4104 for OlexSys, GUI svn.r6928)
;
_audit_update_record
;
2025-03-27 deposited with the CCDC.	2025-04-07 downloaded from the CCDC.
;
_cell_angle_alpha 90
_cell_angle_beta 107.288(4)
_cell_angle_gamma 90
_cell_formula_units_Z 4
_cell_length_a 26.0907(8)
_cell_length_b 23.0966(6)
_cell_length_c 23.9398(10)
_cell_measurement_reflns_used 15364
_cell_measurement_temperature 300
_cell_measurement_theta_max 61.8470
_cell_measurement_theta_min 3.8340
_cell_volume 13774.5(9)
_computing_cell_refinement 'CrysAlisPro 1.171.39.46 (Rigaku OD, 2018)'
_computing_data_collection 'CrysAlisPro 1.171.39.46 (Rigaku OD, 2018)'
_computing_data_reduction 'CrysAlisPro 1.171.39.46 (Rigaku OD, 2018)'
_computing_molecular_graphics 'Olex2 1.5 (Dolomanov et al., 2009)'
_computing_publication_material 'Olex2 1.5 (Dolomanov et al., 2009)'
_computing_structure_refinement 'SHELXL 2018/3 (Sheldrick, 2015)'
_computing_structure_solution 'SHELXT 2018/2 (Sheldrick, 2018)'
_diffrn_ambient_temperature 300
_diffrn_detector 'CCD plate'
_diffrn_measured_fraction_theta_full 0.999
_diffrn_measured_fraction_theta_max 0.999
_diffrn_measurement_details
;
List of Runs (angles in degrees, time in seconds):

  # Type    Start    End  Width  t~exp~   \w     \q     \k     \f   Frames
#--------------------------------------------------------------------------
  1  \w    -25.00  94.00   0.50    9.00    --    5.00  57.00-120.00  238
  2  \w    -82.00  40.00   0.50    9.00    --  -49.00  71.00  11.66  244
  3  \w   -138.00 -16.00   0.50    9.00    --  -49.00 -70.00  98.36  244
  4  \w    -79.00  40.00   0.50    9.00    --  -49.00  57.00   0.00  238
  5  \w   -138.00 -19.00   0.50    9.00    --  -49.00 -57.00 150.00  238
  6  \w   -138.00 -18.00   0.50    9.00    --  -49.00 -45.00  25.62  240
  7  \w   -199.00 -77.00   0.50    5.00    -- -110.00 -68.00 -19.54  244
  8  \w   -103.00 -77.00   0.50    5.00    -- -110.00 -71.00  -8.35   52
  9  \w   -199.00 -78.00   0.50    5.00    -- -110.00 -71.00 -72.12  242
 10  \w   -199.00 -77.00   0.50    5.00    -- -110.00 -72.00-168.26  244
 11  \w    -90.00 -63.00   0.50    5.00    -- -110.00  72.00 -60.00   54
 12  \w   -191.00-111.00   0.50    5.00    -- -110.00 -72.00 -37.08  160
 13  \w   -105.00 -80.00   0.50    5.00    -- -110.00 -57.00-120.00   50
 14  \w   -192.00 -81.00   0.50    5.00    -- -110.00 -63.00 -90.69  222
 15  \w   -157.00-118.00   0.50    5.00    -- -110.00 -57.00-120.00   78
 16  \w   -170.00-143.00   0.50    5.00    -- -110.00 -71.00  -8.35   54
 17  \w   -107.00 -35.00   0.50    5.00    -- -110.00  72.00   0.00  144
 18  \w   -139.00 -32.00   0.50    5.00    -- -110.00  72.00-150.00  214
 19  \w   -107.00 -82.00   0.50    5.00    -- -110.00  72.00 120.00   50
 20  \w   -142.00-117.00   0.50    5.00    -- -110.00 -72.00  30.00   50
 21  \w   -101.00 -76.00   0.50    5.00    -- -110.00 -72.00  30.00   50
 22  \w   -102.00 -70.00   0.50    5.00    -- -110.00  72.00 -30.00   64
 23  \w   -179.00 -77.00   0.50    5.00    -- -110.00 -71.00 -45.12  204
 24  \w    -96.00 -42.00   0.50    5.00    -- -110.00  72.00 -90.00  108
 25  \w   -100.00 -73.00   0.50    5.00    -- -110.00  72.00  90.00   54
 26  \w   -199.00 -81.00   0.50    5.00    -- -110.00 -57.00-150.00  236
 27  \w   -183.00 -77.00   0.50    5.00    -- -110.00 -71.00  14.09  212
 28  \w    -74.00 -21.00   0.50    5.00    -- -110.00  72.00-180.00  106
 29  \w   -137.00 -79.00   0.50    5.00    -- -110.00  72.00-180.00  116
 30  \w   -112.00 -46.00   0.50    5.00    -- -110.00  72.00  30.00  132
 31  \w   -104.00 -77.00   0.50    5.00    -- -110.00 -69.00 -23.37   54
 32  \w   -102.00 -76.00   0.50    5.00    -- -110.00 -72.00   0.00   52
 33  \w   -103.00 -77.00   0.50    5.00    -- -110.00 -71.00  21.94   52
 34  \w   -104.00 -76.00   0.50    5.00    -- -110.00 -72.00 -37.08   56
 35  \w   -103.00 -77.00   0.50    5.00    -- -110.00 -70.00  24.03   52
 36  \w   -102.00 -76.00   0.50    5.00    -- -110.00 -72.00 -30.00   52
 37  \w   -198.00 -77.00   0.50    5.00    -- -110.00 -68.00  -0.09  242
;
_diffrn_measurement_device 'four-circle diffractometer'
_diffrn_measurement_device_type 'XtaLAB AFC12 (RCD3): Kappa single'
_diffrn_measurement_method '\w scans'
_diffrn_orient_matrix_type 'CrysAlisPro convention (1999,Acta A55,543-557)'
_diffrn_orient_matrix_UB_11 0.0172212000
_diffrn_orient_matrix_UB_12 -0.0635565000
_diffrn_orient_matrix_UB_13 0.0142777000
_diffrn_orient_matrix_UB_21 -0.0225171000
_diffrn_orient_matrix_UB_22 -0.0163510000
_diffrn_orient_matrix_UB_23 -0.0598566000
_diffrn_orient_matrix_UB_31 0.0611922000
_diffrn_orient_matrix_UB_32 0.0119956000
_diffrn_orient_matrix_UB_33 -0.0057520000
_diffrn_radiation_monochromator mirror
_diffrn_radiation_probe x-ray
_diffrn_radiation_type 'Cu K\a'
_diffrn_radiation_wavelength 1.54184
_diffrn_reflns_av_R_equivalents 0.1634
_diffrn_reflns_av_unetI/netI 0.0606
_diffrn_reflns_Laue_measured_fraction_full 0.999
_diffrn_reflns_Laue_measured_fraction_max 0.999
_diffrn_reflns_limit_h_max 24
_diffrn_reflns_limit_h_min -24
_diffrn_reflns_limit_k_max 21
_diffrn_reflns_limit_k_min -21
_diffrn_reflns_limit_l_max 22
_diffrn_reflns_limit_l_min -20
_diffrn_reflns_number 113504
_diffrn_reflns_point_group_measured_fraction_full 0.999
_diffrn_reflns_point_group_measured_fraction_max 0.999
_diffrn_reflns_theta_full 46.093
_diffrn_reflns_theta_max 46.093
_diffrn_reflns_theta_min 3.548
_diffrn_source 'Rotating-anode X-ray tube'
_diffrn_source_type 'Rigaku (Cu) X-ray Source'
_exptl_absorpt_coefficient_mu 10.442
_exptl_absorpt_correction_T_max 1.00000
_exptl_absorpt_correction_T_min 0.24590
_exptl_absorpt_correction_type multi-scan
_exptl_absorpt_process_details
;
CrysAlisPro 1.171.39.46 (Rigaku Oxford Diffraction, 2018)
Empirical absorption correction using spherical harmonics,
 implemented in SCALE3 ABSPACK scaling algorithm.
;
_exptl_crystal_colour 'clear bluish violet'
_exptl_crystal_colour_lustre clear
_exptl_crystal_colour_modifier bluish
_exptl_crystal_colour_primary violet
_exptl_crystal_density_diffrn 1.572
_exptl_crystal_description plate
_exptl_crystal_F_000 6398
_exptl_crystal_size_max 0.2
_exptl_crystal_size_mid 0.1
_exptl_crystal_size_min 0.1
_refine_diff_density_max 1.009
_refine_diff_density_min -0.550
_refine_diff_density_rms 0.081
_refine_ls_extinction_coef 0.00007(2)
_refine_ls_extinction_expression Fc^*^=kFc[1+0.001xFc^2^\l^3^/sin(2\q)]^-1/4^
_refine_ls_extinction_method 'SHELXL-2018/3 (Sheldrick 2018)'
_refine_ls_goodness_of_fit_ref 1.090
_refine_ls_hydrogen_treatment constr
_refine_ls_matrix_type full
_refine_ls_number_parameters 2216
_refine_ls_number_reflns 11776
_refine_ls_number_restraints 4250
_refine_ls_restrained_S_all 1.046
_refine_ls_R_factor_all 0.0993
_refine_ls_R_factor_gt 0.0760
_refine_ls_shift/su_max 0.006
_refine_ls_shift/su_mean 0.000
_refine_ls_structure_factor_coef Fsqd
_refine_ls_weighting_details 'w=1/[\s^2^(Fo^2^)+(0.1674P)^2^+8.2281P] where P=(Fo^2^+2Fc^2^)/3'
_refine_ls_weighting_scheme calc
_refine_ls_wR_factor_gt 0.2194
_refine_ls_wR_factor_ref 0.2424
_reflns_Friedel_coverage 0.000
_reflns_number_gt 8425
_reflns_number_total 11776
_reflns_threshold_expression 'I > 2\s(I)'
_cod_data_source_file d4dt03488k2.cif
_cod_data_source_block Gd-300K
_cod_depositor_comments 'Adding full bibliography for 7718494--7718497.cif.'
_cod_original_cell_volume 13774.5(8)
_cod_original_formula_sum 'C96.50 H82.50 F54 Gd3 N12 O22'
_cod_database_code 7718495
_shelx_shelxl_version_number 2018/3
_shelx_space_group_comment
;
The symmetry employed for this shelxl refinement is uniquely defined
by the following loop, which should always be used as a source of
symmetry information in preference to the above space-group names.
They are only intended as comments.
;
_shelx_estimated_absorpt_t_max 0.452
_shelx_estimated_absorpt_t_min 0.254
_olex2_refinement_description
;
1. Fixed Uiso
 At 1.2 times of:
  All C(H) groups, All C(H,H) groups
 At 1.5 times of:
  All C(H,H,H) groups
2. Restrained distances
 O2A-O2B
 0.5 with sigma of 0.01
 C69B-C69A
 0.3 with sigma of 0.001
 C9-N4
 1.4 with sigma of 0.01
 C9-N8
 1.2 with sigma of 0.005
 N10A-C19
 1.5 with sigma of 0.01
 Gd3B_$1-N12
 2.5 with sigma of 0.01
 O2B-C69B \\sim O1-C58 \\sim O2A-C69B
 with sigma of 0.01
 O4B-C7B \\sim O4A-C7A \\sim O3B-C5B \\sim O3A-C5A
 with sigma of 0.02
 C7A-C8A \\sim C8B-C7B \\sim C4A-C5B \\sim C9B-C10B \\sim C9A-C10A \\sim
C3B-C69B \\sim C58-C51 \\sim C13A-
 C12B \\sim C13B-C12A
 with sigma of 0.01
 C68-C69B \\sim C68-C58
 with sigma of 0.02
 N10-C19 \\sim N10A-C19
 with sigma of 0.02
 N10-O16 \\sim N10A-O16A
 with sigma of 0.02
 N10-C43 \\sim N10A-C43
 with sigma of 0.02
 C19-O16 \\sim C19-O16A
 with sigma of 0.04
 O16-C43 \\sim O16A-C43
 with sigma of 0.04
 F43B-F45B \\sim F44B-F45B \\sim F44B-F43B \\sim F43A-F45A \\sim F44A-F45A
\\sim F43A-F44A \\sim F51B-
 F50B \\sim F50B-F49B \\sim F51B-F49B \\sim F51A-F49A \\sim F50A-F49A \\sim
F48B-F46B \\sim F47B-F46B ~
 F47B-F48B \\sim F54A-F53A \\sim F52A-F53A \\sim F52A-F54A \\sim F52B-F53B
\\sim F54B-F53B \\sim F52B-
 F54B \\sim F40B-F42B \\sim F40B-F41B \\sim F42B-F41B
 with sigma of 0.01
 O3A-C5B \\sim O3A-C5A
 with sigma of 0.02
 F42B-C13B \\sim F40B-C13B \\sim F41B-C13B \\sim F39A-C13A \\sim F37A-C13A
\\sim F38A-C13A \\sim F43A-
 C8A \\sim F44A-C8A \\sim F45A-C8A \\sim F44B-C8B \\sim F45B-C8B \\sim F43B-C8B
\\sim F47B-C4B \\sim F48B-
 C4B \\sim F46B-C4B \\sim F47A-C4A \\sim F48A-C4A \\sim F46A-C4A \\sim F50B-C3B
\\sim F51B-C3B \\sim F49B-
 C3B \\sim F49A-C3A \\sim F50A-C3A \\sim F51A-C3A \\sim F54B-C51 \\sim F52B-C51
\\sim F53B-C51 \\sim F19B-
 C1C \\sim F21B-C1C \\sim F20B-C1C \\sim F38B-C9B \\sim F13A-C49 \\sim F7B-C66
\\sim F17A-C65 \\sim F39B-C9B
 with sigma of 0.02
 C5B-C6A \\sim C5A-C6A
 with sigma of 0.02
 C5B-C4A \\sim C5A-C4A
 with sigma of 0.02
 C5B-O3B \\sim C5A-O3B
 with sigma of 0.02
 C5B-C6B \\sim C5A-C6B
 with sigma of 0.02
 C5B-F48B \\sim C5A-F48B
 with sigma of 0.02
 C5B-C4A \\sim C5B-C4B
 with sigma of 0.02
 C4A-C5A \\sim C4B-C5A
 with sigma of 0.02
 F48A-C4A \\sim F48A-C4B
 with sigma of 0.02
 C5A-C4A \\sim C4B-C5B \\sim C5A-C6A \\sim C6B-C7B \\sim C6B-C5B \\sim C6A-C7A
\\sim C7A-C8A \\sim C8B-C7B
 with sigma of 0.02
 F46A-C4A \\sim F46A-C4B
 with sigma of 0.02
 F47A-C4A \\sim F47A-C4B
 with sigma of 0.02
 C4A-F47B \\sim C4B-F47B
 with sigma of 0.02
 C4A-F46B \\sim C4B-F46B
 with sigma of 0.02
 C1C-C57 \\sim C1B-C57 \\sim C54-C2A \\sim C2B-C54
 with sigma of 0.02
 F21A-C23 \\sim F23B-C23
 with sigma of 0.02
 F20A-C23 \\sim F22B-C23
 with sigma of 0.02
 F19A-C23 \\sim F24B-C23
 with sigma of 0.02
 F14A-C49 \\sim F14B-C49 \\sim F15B-C49 \\sim F15A-C49 \\sim F13B-C49 \\sim
F13A-C49 \\sim F8B-C66 ~
 F9B-C66 \\sim F9A-C66 \\sim F7A-C66 \\sim F7B-C66 \\sim F8A-C66 \\sim F11B-C33
\\sim F10A-C33 \\sim F10B-
 C33 \\sim F11A-C33 \\sim F12A-C33 \\sim F12B-C33
 with sigma of 0.02
 F8B-F7B \\sim F9B-F8B \\sim F9B-F7B
 with sigma of 0.01
 F36B-C28 \\sim F35A-C28 \\sim F35B-C28 \\sim F34A-C28 \\sim F34B-C28 \\sim
F36A-C28
 with sigma of 0.01
 C13A-C12A \\sim C13B-C12B \\sim C9A-C10A \\sim C9B-C10B \\sim C5A-C4A \\sim
C5B-C4B \\sim C8B-C7B ~
 C8A-C7A \\sim C58-C51 \\sim C69B-C3A \\sim C69A-C3B
 with sigma of 0.01
 O5A-C10A \\sim O5B-C10B \\sim O6A-C12A \\sim O6B-C12B
 with sigma of 0.02
3. Rigid bond restraints
 C12B, C13B, C11B, C10B, C9B
 with sigma for 1-2 distances of 0.01 and sigma for 1-3 distances of 0.01
4. Uiso/Uaniso restraints and constraints
All non-hydrogen atoms have similar U: within 2A with sigma of 0.01 and sigma
for terminal atoms of 0.02 within 2A
Uanis(O4B) \\sim Ueq, Uanis(O4A) \\sim Ueq: with sigma of 0.001 and sigma for
terminal atoms of 0.002
Uanis(C12B) \\sim Ueq: with sigma of 0.001 and sigma for terminal atoms of 0.002
Uanis(O2B) \\sim Ueq, Uanis(O2A) \\sim Ueq, Uanis(F53B) \\sim Ueq, Uanis(F54B)
\\sim Ueq: with sigma of 0.001 and sigma for terminal atoms of 0.002
5. Others
 Sof(F31B)=Sof(F33B)=Sof(F32B)=1-FVAR(1)
 Sof(F32A)=Sof(F33A)=Sof(F31A)=FVAR(1)
 Sof(F34B)=Sof(F35B)=Sof(F36B)=1-FVAR(2)
 Sof(F35A)=Sof(F34A)=Sof(F36A)=FVAR(2)
 Sof(F25B)=Sof(F26B)=Sof(F27B)=1-FVAR(3)
 Sof(F30A)=Sof(F29A)=Sof(F28A)=FVAR(3)
 Sof(F7B)=Sof(F8B)=Sof(F9B)=1-FVAR(4)
 Sof(F8A)=Sof(F7A)=Sof(F9A)=FVAR(4)
 Sof(F10B)=Sof(F12B)=Sof(F11B)=1-FVAR(5)
 Sof(F11A)=Sof(F10A)=Sof(F12A)=FVAR(5)
 Sof(F13B)=Sof(F14B)=Sof(F15B)=1-FVAR(6)
 Sof(F14A)=Sof(F15A)=Sof(F13A)=FVAR(6)
 Sof(F17B)=Sof(F16B)=Sof(F18B)=1-FVAR(7)
 Sof(F16A)=Sof(F18A)=Sof(F17A)=FVAR(7)
 Sof(C1C)=Sof(F20B)=Sof(F19B)=Sof(F21B)=Sof(C2B)=Sof(F28B)=Sof(F29B)=Sof(F30B)=
 1-FVAR(8)
 Sof(F25A)=Sof(F23A)=Sof(F27A)=Sof(C2A)=Sof(F22A)=Sof(F24A)=Sof(F26A)=Sof(C1B)=
 FVAR(8)
 Sof(F53B)=Sof(F54B)=Sof(F52B)=Sof(C5B)=Sof(Gd3B)=Sof(O6B)=Sof(O5B)=Sof(O4B)=
 Sof(O3B)=Sof(F41B)=Sof(F47B)=Sof(F42B)=Sof(F38B)=Sof(F39B)=Sof(C10B)=Sof(F45B)=
 Sof(F44B)=Sof(F37B)=Sof(C13B)=Sof(F43B)=Sof(F40B)=Sof(F46B)=Sof(C8B)=Sof(F49B)=
 Sof(C11B)=Sof(H11B)=Sof(F50B)=Sof(C7B)=Sof(C6B)=Sof(H6B)=Sof(F48B)=Sof(F51B)=
 Sof(C9B)=Sof(C3B)=Sof(C4B)=1-FVAR(9)
 Sof(Gd3A)=Sof(O6A)=Sof(O5A)=Sof(O4A)=Sof(O3A)=Sof(F38A)=Sof(F48A)=Sof(F39A)=
 Sof(F40A)=Sof(F42A)=Sof(C10A)=Sof(F45A)=Sof(F44A)=Sof(F41A)=Sof(C13A)=
 Sof(F43A)=Sof(F37A)=Sof(F46A)=Sof(C8A)=Sof(F49A)=Sof(C11A)=Sof(H11A)=Sof(F50A)=
 Sof(C7A)=Sof(C6A)=Sof(H6A)=Sof(F47A)=Sof(F51A)=Sof(C9A)=Sof(C3A)=Sof(C4A)=
 Sof(F53A)=Sof(F54A)=Sof(F52A)=Sof(C5A)=FVAR(9)
 Sof(F24B)=Sof(F23B)=Sof(F22B)=1-FVAR(10)
 Sof(F21A)=Sof(F20A)=Sof(F19A)=FVAR(10)
 Fixed Sof: N10(0.9) O2B(0.5) O16(0.9) C12B(0.3) C12A(0.7) H68(0.5) H68A(0.5)
 C69B(0.5) O16A(0.1) N10A(0.1) O2A(0.5) C69A(0.5)
6.a Aromatic/amide H refined with riding coordinates:
 C2(H2), C3(H3), C5(H5), C8(H8), C11(H11), C12(H12), C15(H15), C17(H17),
 C18(H18), C21(H21), C22(H22), C26(H26), C34(H34), C36(H36), C37(H37), C38(H38),
  C41(H41), C42(H42), C45(H45), C47(H47), C50(H50), C53(H53), C56(H56),
 C61(H61), C11A(H11A), C6A(H6A), C11B(H11B), C68(H68), C68(H68A), C6B(H6B)
6.b Idealised Me refined as rotating group:
 C35(H35A,H35B,H35C), C1A(H1AA,H1AB,H1AC), C52(H52A,H52B,H52C), C55(H55A,H55B,
 H55C), C59(H59A,H59B,H59C), C60(H60A,H60B,H60C), C62(H62A,H62B,H62C), C63(H63A,
 H63B,H63C)
;
_smtbx_masks_special_details
;
A solvent mask was calculated and 452 electrons were 
found in a volume of 3302\%A^3^ in 1 void per unit cell. 
This is consistent with the presence of 
2.25[C6H14] per formula unit 
which account for 450 electrons 
per unit cell.
;
_smtbx_masks_void_probe_radius 1.2
_smtbx_masks_void_truncation_radius 1.2
_olex2_submission_special_instructions 'No special instructions were received'
_oxdiff_exptl_absorpt_empirical_details
;
Empirical correction (ABSPACK) includes:
- Absorption correction using spherical harmonics
- Frame scaling
;
_oxdiff_exptl_absorpt_empirical_full_max 4.958
_oxdiff_exptl_absorpt_empirical_full_min 0.337

loop_
_space_group_symop_operation_xyz
'x, y, z'
'-x, y+1/2, -z+1/2'
'-x, -y, -z'
'x, -y-1/2, z-1/2'

loop_
_atom_site_label
_atom_site_type_symbol
_atom_site_fract_x
_atom_site_fract_y
_atom_site_fract_z
_atom_site_U_iso_or_equiv
_atom_site_adp_type
_atom_site_occupancy
_atom_site_site_symmetry_order
_atom_site_calc_flag
_atom_site_refinement_flags_posn
_atom_site_refinement_flags_adp
_atom_site_refinement_flags_occupancy
_atom_site_disorder_assembly
_atom_site_disorder_group
Gd1 Gd 0.70085(3) 0.35184(3) 0.28388(4) 0.0753(4) Uani 1 1 d . . . . .
Gd2 Gd 0.38799(3) 0.25877(4) 0.37496(4) 0.0825(4) Uani 1 1 d . . . . .
Gd3A Gd 1.0044(3) 0.5234(3) 0.2516(2) 0.1080(13) Uani 0.614(6) 1 d . U P A 1
O7 O 0.6668(4) 0.3315(4) 0.1802(4) 0.106(2) Uani 1 1 d . U . . .
O17 O 0.6271(3) 0.2895(4) 0.2693(4) 0.101(2) Uani 1 1 d . U . . .
O18 O 0.7313(4) 0.2543(4) 0.2727(4) 0.109(3) Uani 1 1 d . U . . .
O3 O 0.7538(3) 0.3211(4) 0.3763(4) 0.108(3) Uani 1 1 d . U . . .
O4 O 0.4468(4) 0.3128(4) 0.4503(4) 0.114(3) Uani 1 1 d . U . . .
O5 O 0.4619(4) 0.1925(4) 0.3967(4) 0.114(3) Uani 1 1 d . U . . .
O6 O 0.3297(4) 0.3025(5) 0.2926(5) 0.131(3) Uani 1 1 d . U . . .
O8 O 0.6482(4) 0.4298(3) 0.2383(4) 0.109(3) Uani 1 1 d . U . . .
O9 O 0.7492(4) 0.4342(4) 0.3317(5) 0.129(3) Uani 1 1 d . U . . .
O10 O 0.3845(4) 0.2011(4) 0.2887(4) 0.119(3) Uani 1 1 d . U . . .
O11 O 0.3064(4) 0.2096(4) 0.3559(4) 0.123(3) Uani 1 1 d . U . . .
O12 O 0.3373(4) 0.3221(5) 0.4134(5) 0.137(3) Uani 1 1 d . U . . .
O13 O 0.7722(3) 0.3572(4) 0.2442(4) 0.107(3) Uani 1 1 d . U . . .
F2 F 0.3503(5) 0.1397(5) 0.1892(4) 0.173(4) Uani 1 1 d . U . . .
N1 N 0.3899(5) 0.2925(5) -0.0321(5) 0.106(3) Uani 1 1 d . U . . .
N2 N 0.4880(4) 0.3432(5) 0.2661(5) 0.099(3) Uani 1 1 d . U . . .
F5 F 0.5290(4) 0.1104(5) 0.4556(5) 0.162(3) Uani 1 1 d . U . . .
F6 F 0.5729(4) 0.1711(5) 0.4251(5) 0.174(4) Uani 1 1 d . U . . .
N3 N 0.4502(4) 0.3117(5) 0.3326(5) 0.101(3) Uani 1 1 d . U . . .
F3 F 0.4034(5) 0.2005(5) 0.1778(4) 0.178(4) Uani 1 1 d . U . . .
O14 O 0.6533(4) 0.3896(5) 0.3476(5) 0.139(3) Uani 1 1 d . U . . .
N4 N 0.6304(5) 0.4528(5) 0.1860(6) 0.107(3) Uani 1 1 d D U . . .
O6A O 0.9265(11) 0.5260(13) 0.1732(10) 0.139(4) Uani 0.614(6) 1 d D U P A 1
N5 N 0.4230(5) 0.3303(5) 0.0565(5) 0.103(3) Uani 1 1 d . U . . .
F1 F 0.4290(5) 0.1159(5) 0.1937(4) 0.188(4) Uani 1 1 d . U . . .
C14 C 0.4609(6) 0.3527(6) 0.1066(6) 0.095(3) Uani 1 1 d . U . . .
N6 N 0.9118(5) 0.3945(5) 0.3329(6) 0.129(3) Uani 1 1 d . U . . .
C1 C 0.5390(5) 0.4091(6) 0.1526(7) 0.099(3) Uani 1 1 d . U . . .
F30A F 0.6828(8) 0.3017(10) 0.0803(10) 0.137(5) Uani 0.609(18) 1 d . U P B 1
F21A F 0.5856(7) 0.1970(8) 0.3038(6) 0.147(5) Uani 0.679(12) 1 d D U P C 1
F25A F 0.7869(9) 0.5421(9) 0.3258(10) 0.167(7) Uani 0.625(11) 1 d . U P D 1
F23A F 0.6028(8) 0.4057(11) 0.4327(10) 0.172(5) Uani 0.625(11) 1 d . U P D 1
C2 C 0.4571(5) 0.3374(6) 0.1600(6) 0.097(3) Uani 1 1 d . U . . .
H2 H 0.430188 0.312132 0.162598 0.116 Uiso 1 1 calc R U . . .
F35A F 0.7986(10) 0.3915(9) 0.1415(10) 0.166(6) Uani 0.589(13) 1 d D U P E 1
C3 C 0.5346(5) 0.3953(5) 0.2068(6) 0.098(3) Uani 1 1 d . U . . .
H3 H 0.558931 0.409983 0.240545 0.118 Uiso 1 1 calc R U . . .
F20A F 0.5210(5) 0.2221(6) 0.2302(7) 0.133(4) Uani 0.679(12) 1 d D U P C 1
F27A F 0.8239(10) 0.5131(11) 0.4087(13) 0.174(6) Uani 0.625(11) 1 d . U P D 1
N7 N 0.9628(5) 0.1942(6) 0.3284(7) 0.147(3) Uani 1 1 d . U . . .
N8 N 0.5808(6) 0.4788(5) 0.1017(7) 0.131(3) Uani 1 1 d D U . . .
C4 C 0.4929(5) 0.3589(6) 0.2105(6) 0.095(3) Uani 1 1 d . U . . .
O1 O 0.9576(5) 0.5943(5) 0.2970(6) 0.163(4) Uani 1 1 d D U . . .
C5 C 0.6098(6) 0.2499(6) 0.1744(7) 0.112(3) Uani 1 1 d . U . . .
H5 H 0.593524 0.219191 0.150523 0.134 Uiso 1 1 calc R U . . .
N9 N 0.7692(5) 0.2708(6) 0.4027(6) 0.122(3) Uani 1 1 d . U . . .
C6 C 0.4825(6) 0.1589(7) 0.3682(8) 0.115(3) Uani 1 1 d . U . . .
C7 C 0.4004(9) 0.1559(10) 0.2095(9) 0.141(4) Uani 1 1 d . U . . .
C8 C 0.5013(5) 0.3895(6) 0.1020(6) 0.102(3) Uani 1 1 d . U . . .
H8 H 0.503256 0.401007 0.065425 0.123 Uiso 1 1 calc R U . . .
F34A F 0.8355(7) 0.3144(7) 0.1413(7) 0.146(5) Uani 0.589(13) 1 d D U P E 1
C9 C 0.5820(6) 0.4473(6) 0.1427(6) 0.112(3) Uani 1 1 d D U . . .
C10 C 0.6381(6) 0.2928(7) 0.1519(7) 0.110(3) Uani 1 1 d . U . . .
C11 C 0.4328(6) 0.3119(6) 0.0073(7) 0.107(3) Uani 1 1 d . U . . .
H11 H 0.466634 0.312811 0.001847 0.129 Uiso 1 1 calc R U . . .
O5A O 0.9973(13) 0.4353(12) 0.1978(12) 0.156(4) Uani 0.614(6) 1 d D U P A 1
N10 N 0.8133(6) 0.1932(7) 0.4348(7) 0.141(4) Uani 0.9 1 d D U P F 2
C12 C 0.4416(6) 0.3258(6) 0.2778(6) 0.103(3) Uani 1 1 d . U . . .
H12 H 0.408063 0.324263 0.249837 0.123 Uiso 1 1 calc R U . . .
F19A F 0.5754(8) 0.1558(6) 0.2225(9) 0.148(5) Uani 0.679(12) 1 d D U P C 1
F32A F 0.7811(8) 0.1457(6) 0.2879(10) 0.161(6) Uani 0.579(14) 1 d . U P G 1
C13 C 0.6062(6) 0.2529(7) 0.2300(8) 0.110(3) Uani 1 1 d . U . . .
N11 N 0.9492(5) 0.4708(5) 0.3064(7) 0.143(4) Uani 1 1 d . U . . .
C15 C 0.3696(6) 0.3233(6) 0.0463(7) 0.110(3) Uani 1 1 d . U . . .
H15 H 0.350347 0.333036 0.071985 0.132 Uiso 1 1 calc R U . . .
F14A F 0.2712(13) 0.3271(11) 0.4872(16) 0.205(7) Uani 0.502(18) 1 d D U P H 1
O15 O 0.5423(6) 0.4894(5) 0.0575(6) 0.169(4) Uani 1 1 d . U . . .
F11A F 0.1752(8) 0.2019(12) 0.3343(13) 0.182(7) Uani 0.536(15) 1 d D U P I 1
C16 C 0.6341(7) 0.5033(7) 0.1005(8) 0.132(4) Uani 1 1 d . U . . .
F4 F 0.5538(5) 0.0933(6) 0.3789(5) 0.211(5) Uani 1 1 d . U . . .
C17 C 0.4652(6) 0.1464(6) 0.3099(7) 0.117(4) Uani 1 1 d . U . . .
H17 H 0.485726 0.122189 0.294011 0.140 Uiso 1 1 calc R U . . .
O2B O 1.0629(14) 0.5855(14) 0.3225(12) 0.173(4) Uani 0.5 1 d D U P A 1
C18 C 0.5283(6) 0.3385(6) 0.3186(7) 0.113(3) Uani 1 1 d . U . . .
H18 H 0.564514 0.347195 0.325691 0.136 Uiso 1 1 calc R U . . .
C19 C 0.8139(7) 0.2444(7) 0.4031(7) 0.129(3) Uani 1 1 d D U . . .
C20 C 0.4170(7) 0.1692(7) 0.2735(7) 0.119(3) Uani 1 1 d . U . . .
C2A C 0.7782(15) 0.5253(14) 0.374(2) 0.161(5) Uani 0.625(11) 1 d D U P D 1
F53B F 0.8688(12) 0.6583(14) 0.2940(12) 0.207(7) Uani 0.386(6) 1 d D U P A 2
C21 C 0.5038(6) 0.3184(6) 0.3578(6) 0.110(3) Uani 1 1 d . U . . .
H21 H 0.521562 0.310302 0.396861 0.132 Uiso 1 1 calc R U . . .
O16 O 0.8505(6) 0.1550(6) 0.4473(7) 0.172(5) Uani 0.9 1 d D U P F 2
C22 C 0.3485(6) 0.2997(6) -0.0080(7) 0.113(3) Uani 1 1 d . U . . .
H22 H 0.312684 0.290178 -0.025587 0.135 Uiso 1 1 calc R U . . .
C23 C 0.5730(7) 0.2081(8) 0.2469(9) 0.128(4) Uani 1 1 d D U . . .
F22A F 0.5647(8) 0.4626(9) 0.3560(12) 0.187(6) Uani 0.625(11) 1 d . U P D 1
F16A F 0.5351(9) 0.3657(12) 0.5166(10) 0.170(6) Uani 0.597(17) 1 d . U P J 1
C24 C 0.3467(8) 0.3513(8) 0.4599(10) 0.152(4) Uani 1 1 d . U . . .
C25 C 0.6622(6) 0.5012(6) 0.1676(8) 0.124(3) Uani 1 1 d . U . . .
O4A O 1.0637(14) 0.4552(16) 0.3086(12) 0.205(5) Uani 0.614(6) 1 d D U P A 1
O3A O 1.0788(12) 0.5215(14) 0.2123(12) 0.190(5) Uani 0.614(6) 1 d D U P A 1
F33A F 0.7030(11) 0.1486(10) 0.2246(13) 0.179(7) Uani 0.579(14) 1 d . U P G 1
F29A F 0.5999(9) 0.3268(11) 0.0592(8) 0.158(6) Uani 0.609(18) 1 d . U P B 1
C26 C 0.7860(6) 0.2632(7) 0.2115(7) 0.124(4) Uani 1 1 d . U . . .
H26 H 0.801823 0.242881 0.187511 0.149 Uiso 1 1 calc R U . . .
C27 C 0.8560(6) 0.2599(7) 0.3789(8) 0.127(3) Uani 1 1 d . U . . .
C28 C 0.8245(6) 0.3514(7) 0.1797(7) 0.143(4) Uani 1 1 d D U . . .
C29 C 0.5338(8) 0.1312(9) 0.4052(9) 0.141(4) Uani 1 1 d . U . . .
F28A F 0.6221(11) 0.2353(10) 0.0620(9) 0.153(6) Uani 0.609(18) 1 d . U P B 1
F38A F 0.8130(8) 0.5221(9) 0.1129(9) 0.180(5) Uani 0.614(6) 1 d D U P A 1
F18A F 0.4893(10) 0.4095(11) 0.5643(11) 0.190(7) Uani 0.597(17) 1 d . U P J 1
C30 C 0.6359(8) 0.2861(10) 0.0872(8) 0.131(4) Uani 1 1 d . U . . .
C31 C 0.9038(6) 0.3352(6) 0.3458(8) 0.124(3) Uani 1 1 d . U . . .
C32 C 0.7922(6) 0.3217(8) 0.2159(7) 0.121(3) Uani 1 1 d . U . . .
C33 C 0.2191(7) 0.1742(8) 0.3321(9) 0.171(5) Uani 1 1 d D U . . .
C34 C 0.8635(5) 0.3194(7) 0.3699(7) 0.122(4) Uani 1 1 d . U . . .
H34 H 0.842028 0.347328 0.379843 0.147 Uiso 1 1 calc R U . . .
C35 C 0.6565(6) 0.5543(6) 0.2049(8) 0.148(5) Uani 1 1 d . U . . .
H35A H 0.675270 0.586656 0.195266 0.222 Uiso 1 1 calc R U . . .
H35B H 0.671407 0.545172 0.245689 0.222 Uiso 1 1 calc R U . . .
H35C H 0.619179 0.563801 0.196973 0.222 Uiso 1 1 calc R U . . .
C36 C 0.9562(6) 0.4164(7) 0.3230(8) 0.139(4) Uani 1 1 d . U . . .
H36 H 0.987710 0.395682 0.327323 0.166 Uiso 1 1 calc R U . . .
F24A F 0.6171(8) 0.4954(9) 0.4334(10) 0.191(5) Uani 0.625(11) 1 d . U P D 1
C37 C 0.8753(6) 0.4371(6) 0.3243(8) 0.135(4) Uani 1 1 d . U . . .
H37 H 0.841221 0.434749 0.328868 0.162 Uiso 1 1 calc R U . . .
N12 N 0.9893(6) 0.1130(5) 0.2894(7) 0.164(4) Uani 1 1 d D U . . .
F8A F 0.2137(8) 0.3134(11) 0.1734(10) 0.227(7) Uani 0.728(14) 1 d D U P K 1
C38 C 0.9358(6) 0.2921(7) 0.3310(8) 0.131(4) Uani 1 1 d . U . . .
H38 H 0.961840 0.302309 0.313439 0.157 Uiso 1 1 calc R U . . .
C39 C 0.9283(6) 0.2355(7) 0.3426(8) 0.135(3) Uani 1 1 d . U . . .
C40 C 0.7386(7) 0.2464(8) 0.4409(8) 0.132(4) Uani 1 1 d . U . . .
F48A F 1.1380(10) 0.5454(11) 0.1459(12) 0.224(7) Uani 0.614(6) 1 d D U P A 1
C41 C 0.9507(7) 0.1421(7) 0.3056(9) 0.151(4) Uani 1 1 d . U . . .
H41 H 0.917043 0.125897 0.300719 0.181 Uiso 1 1 calc R U . . .
C42 C 0.8890(6) 0.2189(7) 0.3662(7) 0.130(4) Uani 1 1 d . U . . .
H42 H 0.884491 0.180020 0.373593 0.156 Uiso 1 1 calc R U . . .
C43 C 0.7591(7) 0.1832(9) 0.4437(8) 0.147(4) Uani 1 1 d D U . . .
C44 C 0.7576(7) 0.2339(7) 0.2409(8) 0.123(3) Uani 1 1 d . U . . .
C45 C 0.8980(6) 0.4843(7) 0.3077(8) 0.143(4) Uani 1 1 d . U . . .
H45 H 0.881560 0.520248 0.298639 0.171 Uiso 1 1 calc R U . . .
F39A F 0.8658(10) 0.5712(10) 0.0742(10) 0.191(6) Uani 0.614(6) 1 d D U P A 1
F17A F 0.5074(10) 0.3097(10) 0.5731(10) 0.194(7) Uani 0.597(17) 1 d D U P J 1
C46 C 0.2613(8) 0.2147(9) 0.3200(9) 0.146(4) Uani 1 1 d . U . . .
C47 C 0.3948(7) 0.3638(8) 0.4985(8) 0.148(4) Uani 1 1 d . U . . .
H47 H 0.396137 0.386283 0.531098 0.177 Uiso 1 1 calc R U . . .
C48 C 0.2818(8) 0.2930(9) 0.2625(9) 0.155(4) Uani 1 1 d . U . . .
C49 C 0.2935(9) 0.3753(8) 0.4723(9) 0.191(5) Uani 1 1 d D U . . .
F40A F 0.9430(11) 0.3344(11) 0.0864(12) 0.210(8) Uani 0.614(6) 1 d . U P A 1
F42A F 0.9742(9) 0.3182(9) 0.1808(12) 0.186(6) Uani 0.614(6) 1 d . U P A 1
C50 C 1.0162(7) 0.2022(8) 0.3345(9) 0.160(4) Uani 1 1 d . U . . .
H50 H 1.036977 0.234735 0.348743 0.192 Uiso 1 1 calc R U . . .
F7A F 0.3003(8) 0.3196(9) 0.1740(8) 0.203(6) Uani 0.728(14) 1 d D U P K 1
C51 C 0.9165(9) 0.6699(10) 0.3345(10) 0.200(5) Uani 1 1 d D U . . .
F15A F 0.3016(11) 0.4261(12) 0.4993(17) 0.205(8) Uani 0.502(18) 1 d D U P H 1
F10A F 0.2062(11) 0.1334(11) 0.2893(11) 0.191(7) Uani 0.536(15) 1 d D U P I 1
F54B F 0.9145(15) 0.6452(14) 0.3856(12) 0.221(8) Uani 0.386(6) 1 d D U P A 2
F26A F 0.7608(7) 0.5733(8) 0.3928(10) 0.173(5) Uani 0.625(11) 1 d . U P D 1
C10A C 0.9631(17) 0.4148(16) 0.1534(18) 0.157(4) Uani 0.614(6) 1 d D U P A 1
C12B C 0.9102(19) 0.507(4) 0.146(3) 0.160(4) Uani 0.3 1 d D U P A 2
F36A F 0.8708(7) 0.3716(11) 0.2152(8) 0.174(6) Uani 0.589(13) 1 d D U P E 1
C1A C 0.7229(6) 0.4837(7) 0.1848(8) 0.146(5) Uani 1 1 d . U . . .
H1AA H 0.726897 0.449768 0.163265 0.219 Uiso 1 1 calc R U . . .
H1AB H 0.735595 0.475629 0.225946 0.219 Uiso 1 1 calc R U . . .
H1AC H 0.743341 0.514875 0.175639 0.219 Uiso 1 1 calc R U . . .
F13A F 0.2603(12) 0.3946(15) 0.4188(11) 0.213(8) Uani 0.502(18) 1 d D U P H 1
F45A F 1.1337(10) 0.3826(12) 0.3921(10) 0.240(6) Uani 0.614(6) 1 d D U P A 1
C52 C 0.6575(7) 0.4650(7) 0.0650(8) 0.154(6) Uani 1 1 d . U . . .
H52A H 0.691325 0.480511 0.063835 0.232 Uiso 1 1 calc R U . . .
H52B H 0.633488 0.462655 0.025891 0.232 Uiso 1 1 calc R U . . .
H52C H 0.662860 0.427068 0.082042 0.232 Uiso 1 1 calc R U . . .
F44A F 1.0736(8) 0.3330(10) 0.3266(10) 0.225(7) Uani 0.614(6) 1 d D U P A 1
F41A F 1.0251(9) 0.3514(8) 0.1304(11) 0.184(5) Uani 0.614(6) 1 d . U P A 1
C13A C 0.8557(10) 0.5186(12) 0.0915(11) 0.170(4) Uani 0.614(6) 1 d D U P A 1
F43A F 1.1554(8) 0.3386(11) 0.3211(10) 0.234(8) Uani 0.614(6) 1 d D U P A 1
C53 C 0.2468(7) 0.2539(8) 0.2755(9) 0.154(4) Uani 1 1 d . U . . .
H53 H 0.211134 0.254400 0.252396 0.185 Uiso 1 1 calc R U . . .
C54 C 0.7417(7) 0.4730(8) 0.3660(9) 0.152(4) Uani 1 1 d D U . . .
C55 C 0.6787(6) 0.2518(8) 0.4138(8) 0.148(6) Uani 1 1 d . U . . .
H55A H 0.667884 0.230278 0.377847 0.223 Uiso 1 1 calc R U . . .
H55B H 0.669309 0.291771 0.405990 0.223 Uiso 1 1 calc R U . . .
H55C H 0.660671 0.236609 0.440276 0.223 Uiso 1 1 calc R U . . .
F52B F 0.9207(15) 0.7274(10) 0.3428(17) 0.221(8) Uani 0.386(6) 1 d D U P A 2
C56 C 1.0323(8) 0.1515(7) 0.3150(10) 0.166(4) Uani 1 1 d . U . . .
H56 H 1.067939 0.143161 0.318263 0.199 Uiso 1 1 calc R U . . .
C57 C 0.6603(7) 0.4343(9) 0.3795(9) 0.162(4) Uani 1 1 d D U . . .
F12A F 0.2401(9) 0.1355(12) 0.3758(12) 0.190(7) Uani 0.536(15) 1 d D U P I 1
F37A F 0.8397(9) 0.4945(10) 0.0387(10) 0.199(6) Uani 0.614(6) 1 d D U P A 1
C58 C 0.9670(9) 0.6386(10) 0.3312(11) 0.187(4) Uani 1 1 d D U . . .
C59 C 0.7593(8) 0.2750(9) 0.4989(8) 0.175(6) Uani 1 1 d . U . . .
H59A H 0.743751 0.256997 0.526220 0.262 Uiso 1 1 calc R U . . .
H59B H 0.749754 0.315319 0.495254 0.262 Uiso 1 1 calc R U . . .
H59C H 0.797613 0.271296 0.512741 0.262 Uiso 1 1 calc R U . . .
C60 C 0.6276(7) 0.5670(7) 0.0768(9) 0.170(6) Uani 1 1 d . U . . .
H60A H 0.617052 0.591587 0.103846 0.255 Uiso 1 1 calc R U . . .
H60B H 0.600519 0.568186 0.039480 0.255 Uiso 1 1 calc R U . . .
H60C H 0.661059 0.580348 0.072564 0.255 Uiso 1 1 calc R U . . .
F46A F 1.1425(11) 0.4646(11) 0.1460(13) 0.234(6) Uani 0.614(6) 1 d D U P A 1
C8A C 1.1159(10) 0.3684(11) 0.3346(11) 0.217(5) Uani 0.614(6) 1 d D U P A 1
C5B C 1.132(2) 0.487(3) 0.260(2) 0.203(5) Uani 0.386(6) 1 d D U P A 2
C61 C 0.7012(7) 0.4743(8) 0.3907(9) 0.165(4) Uani 1 1 d . U . . .
H61 H 0.701098 0.504046 0.416839 0.198 Uiso 1 1 calc R U . . .
F49A F 1.1495(10) 0.6608(13) 0.3682(9) 0.225(6) Uani 0.614(6) 1 d D U P A 1
C11A C 0.9173(16) 0.443(2) 0.1162(19) 0.155(4) Uani 0.614(6) 1 d . U P A 1
H11A H 0.896893 0.426686 0.081311 0.187 Uiso 0.614(6) 1 calc R U P A 1
F50A F 1.1419(10) 0.6095(11) 0.4424(11) 0.233(7) Uani 0.614(6) 1 d D U P A 1
C7A C 1.103(2) 0.4237(15) 0.2985(18) 0.209(5) Uani 0.614(6) 1 d D U P A 1
C6A C 1.1383(19) 0.449(2) 0.287(2) 0.206(5) Uani 0.614(6) 1 d . U P A 2
H6A H 1.165955 0.425144 0.284041 0.247 Uiso 0.614(6) 1 calc R U P A 2
C62 C 0.7248(8) 0.1456(8) 0.3913(9) 0.182(7) Uani 1 1 d . U . . .
H62A H 0.714277 0.168824 0.356442 0.273 Uiso 1 1 calc R U . . .
H62B H 0.693399 0.131616 0.399954 0.273 Uiso 1 1 calc R U . . .
H62C H 0.745841 0.113377 0.385308 0.273 Uiso 1 1 calc R U . . .
F47A F 1.2067(9) 0.5052(11) 0.2188(12) 0.223(6) Uani 0.614(6) 1 d D U P A 1
F31A F 0.7742(12) 0.1444(8) 0.1971(12) 0.177(6) Uani 0.579(14) 1 d . U P G 1
F9A F 0.2643(9) 0.3870(8) 0.2241(9) 0.219(7) Uani 0.728(14) 1 d D U P K 1
C63 C 0.7671(8) 0.1495(9) 0.4995(9) 0.187(7) Uani 1 1 d . U . . .
H63A H 0.797182 0.123941 0.505051 0.280 Uiso 1 1 calc R U . . .
H63B H 0.735406 0.127329 0.497084 0.280 Uiso 1 1 calc R U . . .
H63C H 0.773774 0.175867 0.531895 0.280 Uiso 1 1 calc R U . . .
F51A F 1.1090(9) 0.7033(12) 0.4251(14) 0.242(7) Uani 0.614(6) 1 d D U P A 1
C64 C 0.4421(7) 0.3440(8) 0.4905(8) 0.135(4) Uani 1 1 d . U . . .
C65 C 0.4941(10) 0.3573(11) 0.5370(11) 0.167(5) Uani 1 1 d D U . . .
C9A C 0.975(2) 0.3542(15) 0.135(2) 0.168(5) Uani 0.614(6) 1 d D U P A 1
C1B C 0.6101(12) 0.4546(19) 0.393(2) 0.177(5) Uani 0.625(11) 1 d D U P D 1
C66 C 0.2629(7) 0.3333(9) 0.2008(10) 0.193(5) Uani 1 1 d D U . . .
C3A C 1.1172(11) 0.6506(10) 0.4026(13) 0.214(5) Uani 0.614(6) 1 d D U P A 1
C67 C 0.7566(10) 0.1699(9) 0.2364(12) 0.153(4) Uani 1 1 d . U . . .
F31B F 0.8065(12) 0.1466(11) 0.2390(17) 0.171(7) Uani 0.421(14) 1 d . U P G 2
F33B F 0.7253(17) 0.1391(13) 0.2540(16) 0.169(7) Uani 0.421(14) 1 d . U P G 2
F32B F 0.7317(14) 0.1558(11) 0.1743(15) 0.174(7) Uani 0.421(14) 1 d . U P G 2
F34B F 0.8738(8) 0.3289(12) 0.1911(14) 0.156(6) Uani 0.411(13) 1 d D U P E 2
F35B F 0.7879(14) 0.3685(14) 0.1303(13) 0.164(7) Uani 0.411(13) 1 d D U P E 2
F36B F 0.8400(11) 0.4061(8) 0.1972(13) 0.152(6) Uani 0.411(13) 1 d D U P E 2
F25B F 0.6568(15) 0.2341(15) 0.0784(14) 0.144(6) Uani 0.391(18) 1 d . U P B 2
F26B F 0.5836(13) 0.2825(18) 0.0531(12) 0.155(7) Uani 0.391(18) 1 d . U P B 2
F27B F 0.6607(16) 0.3218(17) 0.0689(16) 0.149(7) Uani 0.391(18) 1 d . U P B 2
F7B F 0.259(2) 0.2905(16) 0.1609(17) 0.210(9) Uani 0.272(14) 1 d D U P K 2
F8B F 0.2139(13) 0.351(2) 0.204(2) 0.213(9) Uani 0.272(14) 1 d D U P K 2
F9B F 0.2961(16) 0.3765(17) 0.198(2) 0.212(9) Uani 0.272(14) 1 d D U P K 2
F10B F 0.1696(9) 0.1908(15) 0.2990(14) 0.182(7) Uani 0.464(15) 1 d D U P I 2
F12B F 0.2194(10) 0.1845(14) 0.3882(10) 0.179(7) Uani 0.464(15) 1 d D U P I 2
F11B F 0.2280(12) 0.1183(9) 0.3240(18) 0.192(8) Uani 0.464(15) 1 d D U P I 2
F13B F 0.2809(13) 0.4239(12) 0.4400(16) 0.220(8) Uani 0.498(18) 1 d D U P H 2
F14B F 0.2520(10) 0.3384(14) 0.4543(17) 0.198(7) Uani 0.498(18) 1 d D U P H 2
F15B F 0.3064(10) 0.3833(15) 0.5320(10) 0.202(7) Uani 0.498(18) 1 d D U P H 2
F17B F 0.5360(15) 0.3319(18) 0.5490(18) 0.186(7) Uani 0.403(17) 1 d . U P J 2
F16B F 0.5145(13) 0.4084(17) 0.5101(15) 0.185(7) Uani 0.403(17) 1 d . U P J 2
F18B F 0.4921(15) 0.3749(18) 0.5897(15) 0.181(7) Uani 0.403(17) 1 d . U P J 2
C1C C 0.6346(16) 0.4240(17) 0.4280(14) 0.175(5) Uani 0.375(11) 1 d D U P D 2
F20B F 0.6179(14) 0.3705(15) 0.4386(16) 0.175(8) Uani 0.375(11) 1 d D U P D 2
F19B F 0.5853(16) 0.448(2) 0.403(2) 0.185(7) Uani 0.375(11) 1 d D U P D 2
F21B F 0.6478(13) 0.4554(16) 0.4781(15) 0.190(6) Uani 0.375(11) 1 d D U P D 2
C2B C 0.7917(18) 0.501(3) 0.406(3) 0.164(5) Uani 0.375(11) 1 d D U P D 2
F28B F 0.8368(15) 0.4794(15) 0.4285(18) 0.177(7) Uani 0.375(11) 1 d . U P D 2
F29B F 0.8099(18) 0.5328(19) 0.359(3) 0.176(7) Uani 0.375(11) 1 d . U P D 2
F30B F 0.7849(13) 0.5453(15) 0.4364(17) 0.178(7) Uani 0.375(11) 1 d . U P D 2
C4A C 1.1536(11) 0.5047(15) 0.1884(12) 0.209(5) Uani 0.614(6) 1 d D U P A 1
Gd3B Gd 1.0142(5) 0.5258(5) 0.2775(4) 0.128(3) Uani 0.386(6) 1 d . U P A 2
O6B O 0.9336(16) 0.5231(18) 0.1976(16) 0.137(4) Uani 0.386(6) 1 d D U P A 2
O5B O 1.0058(18) 0.4354(19) 0.2279(17) 0.157(5) Uani 0.386(6) 1 d D U P A 2
F53A F 0.8799(8) 0.6376(7) 0.3350(10) 0.189(6) Uani 0.614(6) 1 d D U P A 1
O4B O 1.069(2) 0.457(2) 0.335(2) 0.207(5) Uani 0.386(6) 1 d D U P A 2
O3B O 1.088(2) 0.521(2) 0.246(2) 0.194(6) Uani 0.386(6) 1 d D U P A 2
F41B F 0.8252(14) 0.5243(14) 0.1571(12) 0.200(8) Uani 0.386(6) 1 d D U P A 2
F47B F 1.1626(13) 0.5476(12) 0.1888(15) 0.207(7) Uani 0.386(6) 1 d D U P A 2
F42B F 0.8514(14) 0.5779(12) 0.0956(15) 0.177(7) Uani 0.386(6) 1 d D U P A 2
F38B F 0.9605(17) 0.3231(16) 0.124(2) 0.177(6) Uani 0.386(6) 1 d D U P A 2
F39B F 0.9997(15) 0.3214(15) 0.2196(17) 0.188(8) Uani 0.386(6) 1 d D U P A 2
F54A F 0.9335(9) 0.7054(10) 0.3833(8) 0.223(7) Uani 0.614(6) 1 d D U P A 1
C10B C 0.978(3) 0.416(3) 0.179(3) 0.159(4) Uani 0.386(6) 1 d D U P A 2
C12A C 0.9058(11) 0.4915(15) 0.1323(14) 0.152(4) Uani 0.7 1 d D U P A 1
F45B F 1.1414(15) 0.3984(17) 0.4322(16) 0.245(9) Uani 0.386(6) 1 d D U P A 2
F44B F 1.0781(12) 0.3492(16) 0.3697(17) 0.220(8) Uani 0.386(6) 1 d D U P A 2
F37B F 1.0436(15) 0.3472(13) 0.1762(16) 0.178(6) Uani 0.386(6) 1 d . U P A 2
C13B C 0.8517(12) 0.5230(13) 0.1158(13) 0.171(4) Uani 0.386(6) 1 d D U P A 2
F43B F 1.1602(14) 0.3466(18) 0.3641(16) 0.229(8) Uani 0.386(6) 1 d D U P A 2
F52A F 0.9061(8) 0.7071(8) 0.2874(8) 0.205(6) Uani 0.614(6) 1 d D U P A 1
F40B F 0.8214(14) 0.4899(13) 0.0708(12) 0.191(7) Uani 0.386(6) 1 d D U P A 2
F46B F 1.1819(15) 0.4557(13) 0.1859(15) 0.220(7) Uani 0.386(6) 1 d D U P A 2
C8B C 1.1221(14) 0.3819(16) 0.3746(15) 0.220(5) Uani 0.386(6) 1 d D U P A 2
F49B F 1.1630(14) 0.6143(15) 0.3977(19) 0.228(8) Uani 0.386(6) 1 d D U P A 2
C11B C 0.931(3) 0.435(3) 0.135(3) 0.157(4) Uani 0.386(6) 1 d . U P A 2
H11B H 0.912809 0.412046 0.103548 0.189 Uiso 0.386(6) 1 calc R U P A 2
F50B F 1.1235(16) 0.6982(15) 0.3735(17) 0.224(8) Uani 0.386(6) 1 d D U P A 2
C68 C 1.0204(9) 0.6549(10) 0.3606(11) 0.199(5) Uani 1 1 d D U . . .
H68 H 1.024651 0.684493 0.387964 0.239 Uiso 0.5 1 calc R U P L 1
H68A H 1.026731 0.694042 0.368870 0.239 Uiso 0.5 1 calc R U P M 2
C7B C 1.112(3) 0.429(2) 0.328(3) 0.211(5) Uani 0.386(6) 1 d D U P A 2
C6B C 1.131(3) 0.429(3) 0.255(3) 0.204(5) Uani 0.386(6) 1 d . U P A 1
H6B H 1.153969 0.401452 0.247525 0.245 Uiso 0.386(6) 1 calc R U P A 1
C69B C 1.0676(14) 0.6318(18) 0.3535(19) 0.196(4) Uani 0.5 1 d D U P A 1
F48B F 1.2065(15) 0.5025(16) 0.2691(12) 0.243(8) Uani 0.386(6) 1 d D U P A 2
F51B F 1.1237(15) 0.656(2) 0.4559(13) 0.225(8) Uani 0.386(6) 1 d D U P A 2
C9B C 0.993(3) 0.353(2) 0.1699(18) 0.168(5) Uani 0.386(6) 1 d D U P A 2
C3B C 1.1198(12) 0.6460(13) 0.3989(14) 0.213(5) Uani 0.386(6) 1 d D U P A 2
C5A C 1.1181(14) 0.4821(18) 0.2237(18) 0.200(5) Uani 0.614(6) 1 d D U P A 1
C4B C 1.1657(13) 0.4963(13) 0.2181(14) 0.211(5) Uani 0.386(6) 1 d D U P A 2
F24B F 0.6055(12) 0.1649(14) 0.2784(18) 0.145(7) Uani 0.321(12) 1 d D U P C 2
F23B F 0.5520(15) 0.2228(14) 0.2892(16) 0.136(7) Uani 0.321(12) 1 d D U P C 2
F22B F 0.5452(15) 0.1719(15) 0.2057(14) 0.144(7) Uani 0.321(12) 1 d D U P C 2
O16A O 0.831(4) 0.142(2) 0.410(6) 0.151(9) Uani 0.1 1 d D U P F 1
N10A N 0.799(3) 0.1834(8) 0.409(4) 0.142(5) Uani 0.1 1 d D U P F 1
O2A O 1.0710(15) 0.5759(15) 0.3468(14) 0.184(5) Uani 0.5 1 d . U P A 2
C69A C 1.0643(15) 0.618(2) 0.378(2) 0.196(4) Uani 0.5 1 d D U P A 2

loop_
_atom_site_aniso_label
_atom_site_aniso_U_11
_atom_site_aniso_U_22
_atom_site_aniso_U_33
_atom_site_aniso_U_23
_atom_site_aniso_U_13
_atom_site_aniso_U_12
Gd1 0.0679(6) 0.0753(6) 0.0964(7) -0.0085(4) 0.0453(5) -0.0024(4)
Gd2 0.0750(6) 0.1019(7) 0.0811(7) -0.0033(5) 0.0393(5) -0.0087(5)
Gd3A 0.078(2) 0.0888(18) 0.169(3) -0.002(2) 0.054(2) -0.0121(15)
O7 0.100(6) 0.102(6) 0.130(7) -0.006(5) 0.056(5) -0.014(5)
O17 0.094(6) 0.114(6) 0.103(6) -0.004(5) 0.041(5) -0.013(5)
O18 0.104(6) 0.098(6) 0.138(7) 0.007(5) 0.056(5) 0.011(5)
O3 0.093(5) 0.131(7) 0.110(6) 0.001(5) 0.046(5) -0.005(5)
O4 0.115(6) 0.131(7) 0.114(7) -0.024(5) 0.064(5) -0.009(5)
O5 0.110(6) 0.135(7) 0.116(6) -0.016(5) 0.061(5) -0.011(5)
O6 0.112(7) 0.155(7) 0.136(8) 0.013(6) 0.051(6) -0.001(6)
O8 0.112(6) 0.090(5) 0.142(7) 0.019(5) 0.063(6) 0.008(5)
O9 0.107(6) 0.121(6) 0.186(8) -0.053(6) 0.084(6) -0.013(5)
O10 0.113(7) 0.130(7) 0.122(6) -0.005(5) 0.046(5) -0.025(5)
O11 0.095(6) 0.160(7) 0.123(7) -0.008(6) 0.046(5) -0.029(6)
O12 0.114(6) 0.159(8) 0.151(8) -0.032(6) 0.057(6) -0.005(6)
O13 0.094(5) 0.104(6) 0.137(7) -0.003(5) 0.056(5) 0.004(5)
F2 0.173(9) 0.225(10) 0.120(7) -0.035(6) 0.043(6) -0.070(8)
N1 0.102(7) 0.121(6) 0.112(7) 0.008(6) 0.059(6) 0.001(6)
N2 0.095(6) 0.118(6) 0.098(6) 0.001(5) 0.050(5) -0.006(5)
F5 0.147(7) 0.185(8) 0.173(9) 0.035(7) 0.075(6) 0.021(6)
F6 0.114(7) 0.223(10) 0.181(9) 0.003(8) 0.040(6) -0.028(7)
N3 0.097(6) 0.124(6) 0.090(6) -0.004(6) 0.039(6) -0.010(6)
F3 0.238(10) 0.193(9) 0.116(7) -0.007(6) 0.073(7) -0.057(8)
O14 0.107(6) 0.151(8) 0.188(8) -0.062(7) 0.090(6) -0.024(6)
N4 0.106(6) 0.088(5) 0.149(7) 0.021(5) 0.074(5) 0.015(5)
O6A 0.129(6) 0.146(7) 0.160(7) -0.002(7) 0.071(7) 0.000(6)
N5 0.100(6) 0.120(6) 0.104(6) 0.007(5) 0.052(5) 0.001(5)
F1 0.231(11) 0.209(10) 0.131(7) -0.044(7) 0.065(7) 0.019(9)
C14 0.096(6) 0.107(6) 0.101(6) 0.007(5) 0.055(5) 0.002(5)
N6 0.089(6) 0.102(6) 0.211(7) -0.002(6) 0.070(6) -0.009(5)
C1 0.098(6) 0.100(6) 0.117(7) 0.018(6) 0.060(5) 0.009(5)
F30A 0.128(11) 0.177(12) 0.132(10) 0.007(9) 0.076(9) 0.015(9)
F21A 0.145(11) 0.166(11) 0.130(9) 0.036(8) 0.040(8) -0.035(9)
F25A 0.144(12) 0.137(10) 0.228(16) -0.042(12) 0.068(11) -0.051(10)
F23A 0.153(10) 0.202(13) 0.205(10) -0.082(11) 0.121(8) -0.010(10)
C2 0.094(7) 0.107(7) 0.103(7) 0.004(6) 0.050(6) 0.004(6)
F35A 0.164(12) 0.168(13) 0.190(12) 0.023(11) 0.090(9) -0.021(11)
C3 0.093(6) 0.106(7) 0.110(7) 0.002(6) 0.051(6) 0.005(6)
F20A 0.096(8) 0.140(8) 0.171(10) 0.039(8) 0.053(7) -0.023(7)
F27A 0.149(10) 0.145(11) 0.234(13) -0.054(11) 0.067(10) -0.040(10)
N7 0.110(6) 0.116(6) 0.241(8) 0.008(7) 0.092(6) 0.010(6)
N8 0.124(7) 0.119(7) 0.165(8) 0.044(6) 0.065(6) 0.011(6)
C4 0.090(6) 0.107(6) 0.102(6) 0.004(5) 0.052(5) 0.005(5)
O1 0.138(7) 0.135(8) 0.236(10) -0.023(7) 0.085(7) -0.023(6)
C5 0.105(7) 0.124(7) 0.118(8) 0.002(7) 0.051(6) -0.025(6)
N9 0.109(6) 0.148(7) 0.124(6) 0.011(6) 0.058(5) -0.011(6)
C6 0.109(6) 0.139(7) 0.121(7) -0.010(6) 0.070(6) -0.009(6)
C7 0.154(8) 0.165(9) 0.121(8) -0.014(8) 0.067(8) -0.036(8)
C8 0.108(7) 0.109(7) 0.107(7) 0.007(6) 0.056(6) 0.004(6)
F34A 0.147(10) 0.162(10) 0.163(11) -0.003(9) 0.101(9) 0.012(9)
C9 0.111(6) 0.098(6) 0.146(7) 0.028(6) 0.066(6) 0.014(6)
C10 0.103(7) 0.121(7) 0.117(7) 0.000(6) 0.050(6) -0.012(6)
C11 0.102(7) 0.121(7) 0.116(8) 0.007(6) 0.058(6) 0.007(6)
O5A 0.156(7) 0.151(7) 0.181(9) -0.012(8) 0.081(8) 0.017(6)
N10 0.122(7) 0.164(7) 0.152(7) 0.034(6) 0.063(6) 0.010(6)
C12 0.097(7) 0.121(7) 0.096(7) -0.001(6) 0.039(6) -0.005(6)
F19A 0.147(11) 0.121(9) 0.181(11) 0.009(9) 0.057(10) -0.020(8)
F32A 0.163(12) 0.093(8) 0.207(14) 0.016(9) 0.025(11) 0.020(8)
C13 0.099(6) 0.125(7) 0.119(7) 0.005(6) 0.052(6) -0.018(6)
N11 0.093(6) 0.105(7) 0.245(9) -0.008(7) 0.072(7) -0.009(6)
C15 0.105(7) 0.129(7) 0.112(7) -0.001(6) 0.055(7) 0.003(7)
F14A 0.153(13) 0.234(14) 0.249(17) -0.049(13) 0.093(12) 0.008(12)
O15 0.171(10) 0.149(9) 0.189(11) 0.058(8) 0.058(9) -0.003(8)
F11A 0.130(10) 0.225(13) 0.202(15) -0.013(13) 0.066(11) -0.036(11)
C16 0.125(7) 0.116(7) 0.176(8) 0.036(7) 0.079(7) 0.012(6)
F4 0.207(10) 0.242(11) 0.192(10) -0.022(8) 0.071(8) 0.099(9)
C17 0.115(7) 0.139(8) 0.117(8) -0.019(7) 0.066(7) -0.022(7)
O2B 0.172(4) 0.173(4) 0.175(4) -0.0002(11) 0.0517(16) -0.0006(11)
C18 0.108(7) 0.134(7) 0.107(8) -0.001(7) 0.048(6) -0.014(6)
C19 0.112(6) 0.146(7) 0.147(7) 0.020(6) 0.067(6) 0.004(6)
C20 0.124(7) 0.138(7) 0.115(7) -0.012(6) 0.065(6) -0.031(6)
C2A 0.136(9) 0.145(9) 0.224(10) -0.062(8) 0.085(8) -0.030(8)
F53B 0.206(8) 0.207(8) 0.208(8) -0.001(2) 0.062(3) 0.001(2)
C21 0.105(7) 0.136(7) 0.098(7) 0.003(6) 0.045(6) -0.010(7)
O16 0.153(10) 0.187(10) 0.189(10) 0.055(8) 0.070(8) 0.033(8)
C22 0.109(7) 0.129(7) 0.114(8) 0.005(7) 0.053(7) -0.008(6)
C23 0.120(7) 0.131(7) 0.140(8) 0.011(7) 0.050(7) -0.017(7)
F22A 0.129(11) 0.213(13) 0.242(15) -0.063(13) 0.092(11) 0.000(10)
F16A 0.139(11) 0.212(15) 0.151(12) -0.021(12) 0.031(10) -0.027(11)
C24 0.123(7) 0.171(8) 0.177(9) -0.041(7) 0.065(7) 0.006(7)
C25 0.115(7) 0.101(6) 0.178(8) 0.026(7) 0.077(6) 0.014(6)
O4A 0.205(5) 0.206(5) 0.206(5) 0.0002(11) 0.0614(18) -0.0001(11)
O3A 0.163(8) 0.185(9) 0.250(11) 0.013(10) 0.107(9) -0.012(7)
F33A 0.180(14) 0.118(10) 0.211(15) -0.020(11) 0.013(11) 0.021(10)
F29A 0.171(12) 0.188(13) 0.125(9) 0.019(10) 0.057(9) 0.024(11)
C26 0.124(7) 0.117(7) 0.153(8) -0.005(7) 0.073(6) 0.015(7)
C27 0.102(6) 0.126(7) 0.174(7) 0.008(6) 0.071(6) 0.004(6)
C28 0.130(8) 0.149(9) 0.174(9) 0.003(8) 0.083(7) -0.001(7)
C29 0.126(8) 0.171(9) 0.145(9) -0.009(8) 0.069(7) 0.015(7)
F28A 0.161(13) 0.166(11) 0.138(11) -0.026(9) 0.052(11) -0.013(12)
F38A 0.161(9) 0.217(10) 0.182(11) 0.008(10) 0.083(9) 0.013(8)
F18A 0.163(10) 0.216(14) 0.176(14) -0.069(11) 0.028(11) -0.014(12)
C30 0.131(8) 0.152(8) 0.125(8) 0.006(7) 0.060(7) -0.010(7)
C31 0.088(6) 0.108(6) 0.193(7) 0.005(6) 0.067(6) 0.004(6)
C32 0.113(6) 0.124(7) 0.150(7) -0.002(6) 0.076(6) 0.009(6)
C33 0.124(8) 0.202(9) 0.183(10) 0.002(9) 0.038(9) -0.030(8)
C34 0.091(7) 0.116(7) 0.176(8) 0.008(7) 0.064(6) 0.006(6)
C35 0.141(12) 0.094(9) 0.225(15) 0.003(10) 0.078(11) 0.003(9)
C36 0.091(7) 0.109(7) 0.229(9) -0.006(8) 0.069(7) -0.009(7)
F24A 0.170(10) 0.213(12) 0.232(12) -0.102(10) 0.126(9) -0.013(9)
C37 0.094(7) 0.103(7) 0.226(9) -0.010(7) 0.079(7) -0.003(6)
N12 0.121(8) 0.118(8) 0.276(10) 0.003(8) 0.095(8) 0.008(6)
F8A 0.168(11) 0.248(14) 0.219(13) 0.046(11) -0.010(11) 0.003(11)
C38 0.102(7) 0.110(7) 0.202(8) 0.002(7) 0.076(7) 0.001(6)
C39 0.102(6) 0.111(7) 0.216(8) 0.006(7) 0.083(6) 0.009(6)
C40 0.117(7) 0.170(8) 0.124(7) 0.021(7) 0.061(6) -0.010(7)
F48A 0.193(13) 0.237(12) 0.273(15) 0.019(13) 0.116(12) 0.009(11)
C41 0.117(8) 0.110(8) 0.255(10) 0.002(8) 0.097(8) 0.011(7)
C42 0.099(7) 0.117(7) 0.198(8) 0.013(7) 0.081(7) 0.005(6)
C43 0.134(7) 0.173(7) 0.148(7) 0.028(7) 0.063(6) 0.000(7)
C44 0.124(7) 0.106(7) 0.155(8) -0.009(6) 0.067(6) 0.021(6)
C45 0.095(7) 0.104(7) 0.244(10) -0.011(8) 0.073(7) -0.001(7)
F39A 0.187(11) 0.193(10) 0.199(11) 0.010(10) 0.068(9) -0.024(9)
F17A 0.166(12) 0.230(14) 0.165(13) -0.003(11) 0.016(10) -0.005(12)
C46 0.106(7) 0.180(8) 0.154(8) 0.002(7) 0.041(7) -0.025(7)
C47 0.126(8) 0.170(8) 0.160(9) -0.047(7) 0.060(7) 0.000(8)
C48 0.122(7) 0.176(8) 0.163(8) 0.020(7) 0.037(7) 0.002(7)
C49 0.154(9) 0.202(10) 0.224(12) -0.047(9) 0.065(9) 0.009(9)
F40A 0.220(14) 0.171(12) 0.230(16) -0.043(13) 0.053(13) 0.028(11)
F42A 0.198(11) 0.141(9) 0.215(13) -0.017(11) 0.056(11) 0.021(9)
C50 0.119(8) 0.123(8) 0.259(10) 0.002(8) 0.090(8) 0.014(7)
F7A 0.182(12) 0.232(13) 0.178(11) 0.055(10) 0.027(10) -0.001(11)
C51 0.192(8) 0.186(8) 0.226(9) -0.021(8) 0.066(8) -0.003(8)
F15A 0.176(12) 0.195(14) 0.250(16) -0.072(13) 0.074(13) 0.048(12)
F10A 0.147(12) 0.197(12) 0.212(14) 0.011(11) 0.028(11) -0.024(10)
F54B 0.220(8) 0.221(8) 0.221(8) 0.000(2) 0.066(3) 0.000(2)
F26A 0.153(10) 0.149(10) 0.239(13) -0.060(10) 0.091(10) -0.019(9)
C10A 0.159(7) 0.153(6) 0.181(8) -0.012(7) 0.081(7) 0.011(6)
C12B 0.159(4) 0.160(4) 0.161(4) -0.0003(11) 0.0489(14) 0.0000(11)
F36A 0.137(11) 0.201(14) 0.203(12) 0.012(11) 0.082(10) -0.027(11)
C1A 0.118(10) 0.127(11) 0.222(14) 0.037(10) 0.093(10) 0.009(9)
F13A 0.155(13) 0.206(15) 0.272(16) -0.057(13) 0.052(12) 0.027(12)
F45A 0.217(10) 0.236(10) 0.266(12) 0.003(10) 0.069(11) 0.020(9)
C52 0.148(12) 0.165(13) 0.189(14) 0.024(11) 0.110(11) 0.009(10)
F44A 0.194(11) 0.212(12) 0.267(14) 0.041(12) 0.067(12) 0.006(10)
F41A 0.186(11) 0.168(9) 0.218(12) -0.034(11) 0.092(11) 0.040(9)
C13A 0.165(6) 0.179(6) 0.176(7) -0.005(6) 0.065(6) -0.007(6)
F43A 0.205(13) 0.235(13) 0.272(16) 0.027(15) 0.087(14) 0.048(12)
C53 0.111(8) 0.180(9) 0.165(9) 0.012(8) 0.031(8) -0.020(8)
C54 0.123(7) 0.145(7) 0.214(9) -0.066(7) 0.090(6) -0.030(6)
C55 0.094(10) 0.203(14) 0.151(13) 0.037(11) 0.042(9) -0.020(10)
F52B 0.217(13) 0.193(13) 0.243(15) -0.014(13) 0.054(14) 0.000(13)
C56 0.123(8) 0.125(8) 0.271(11) 0.004(8) 0.093(8) 0.018(7)
C57 0.131(7) 0.178(8) 0.213(8) -0.075(7) 0.106(6) -0.024(7)
F12A 0.139(11) 0.202(12) 0.216(14) 0.026(12) 0.031(11) -0.038(10)
F37A 0.195(11) 0.209(10) 0.193(11) -0.038(10) 0.059(9) 0.000(9)
C58 0.165(7) 0.169(8) 0.233(9) -0.021(7) 0.068(8) -0.019(7)
C59 0.169(14) 0.241(16) 0.127(13) -0.007(12) 0.063(11) -0.031(13)
C60 0.170(13) 0.133(11) 0.221(15) 0.065(11) 0.081(12) -0.005(10)
F46A 0.214(12) 0.234(11) 0.275(14) -0.006(12) 0.103(11) -0.022(11)
C8A 0.197(7) 0.217(8) 0.242(9) 0.009(8) 0.071(8) 0.013(7)
C5B 0.174(7) 0.206(7) 0.253(9) 0.009(8) 0.101(8) -0.007(7)
C61 0.136(8) 0.168(8) 0.223(9) -0.078(8) 0.103(7) -0.034(7)
F49A 0.176(11) 0.230(12) 0.268(12) 0.004(11) 0.065(10) -0.032(10)
C11A 0.154(6) 0.156(6) 0.173(7) -0.007(6) 0.074(6) 0.002(6)
F50A 0.187(11) 0.235(12) 0.244(12) 0.006(12) 0.015(10) -0.015(11)
C7A 0.195(6) 0.209(6) 0.231(7) 0.006(6) 0.075(6) 0.003(5)
C6A 0.182(7) 0.208(7) 0.243(8) 0.009(7) 0.088(7) -0.001(7)
C62 0.181(14) 0.196(15) 0.181(15) -0.002(12) 0.072(12) -0.062(12)
F47A 0.170(10) 0.253(11) 0.276(13) 0.016(12) 0.115(10) -0.021(10)
F31A 0.182(14) 0.146(10) 0.206(15) -0.030(11) 0.063(12) 0.047(11)
F9A 0.178(12) 0.214(12) 0.241(13) 0.052(11) 0.023(11) 0.021(11)
C63 0.192(15) 0.206(15) 0.171(14) 0.067(12) 0.068(12) 0.007(12)
F51A 0.205(11) 0.230(12) 0.269(12) -0.026(12) 0.035(11) -0.014(11)
C64 0.120(7) 0.158(8) 0.138(8) -0.034(6) 0.054(6) -0.011(7)
C65 0.144(8) 0.195(10) 0.158(9) -0.034(8) 0.038(8) -0.014(9)
C9A 0.171(8) 0.156(7) 0.194(9) -0.017(8) 0.080(8) 0.018(7)
C1B 0.146(9) 0.195(10) 0.223(10) -0.080(8) 0.106(8) -0.019(8)
C66 0.154(9) 0.212(10) 0.193(10) 0.030(9) 0.023(8) 0.008(9)
C3A 0.188(7) 0.210(8) 0.232(8) -0.006(7) 0.044(7) -0.015(7)
C67 0.152(9) 0.121(8) 0.189(10) -0.015(8) 0.056(8) 0.021(8)
F31B 0.156(14) 0.127(10) 0.211(16) -0.024(12) 0.024(12) 0.044(11)
F33B 0.184(15) 0.104(11) 0.208(16) -0.007(12) 0.040(13) 0.014(12)
F32B 0.171(14) 0.134(11) 0.201(15) -0.018(12) 0.031(13) 0.020(12)
F34B 0.134(11) 0.171(13) 0.197(14) 0.011(12) 0.103(10) 0.004(11)
F35B 0.167(12) 0.162(13) 0.182(12) 0.004(11) 0.084(10) -0.019(11)
F36B 0.136(11) 0.166(12) 0.186(12) 0.019(11) 0.099(10) -0.014(10)
F25B 0.151(14) 0.167(12) 0.129(12) -0.015(11) 0.063(12) 0.009(13)
F26B 0.157(13) 0.186(14) 0.127(11) 0.002(12) 0.052(11) -0.010(12)
F27B 0.154(14) 0.179(14) 0.130(12) 0.027(12) 0.068(12) -0.007(12)
F7B 0.179(15) 0.233(16) 0.192(15) 0.051(14) 0.016(14) 0.007(15)
F8B 0.162(14) 0.223(16) 0.218(15) 0.041(14) 0.002(14) 0.020(14)
F9B 0.185(15) 0.227(15) 0.202(15) 0.052(14) 0.027(14) 0.010(15)
F10B 0.128(11) 0.216(13) 0.205(16) -0.013(14) 0.052(12) -0.023(11)
F12B 0.132(11) 0.219(14) 0.199(14) -0.005(13) 0.069(11) -0.052(11)
F11B 0.147(13) 0.202(13) 0.210(16) 0.013(14) 0.028(13) -0.026(12)
F13B 0.176(13) 0.199(14) 0.277(16) -0.062(14) 0.053(13) 0.043(12)
F14B 0.138(13) 0.229(14) 0.241(17) -0.040(13) 0.076(12) 0.006(12)
F15B 0.158(11) 0.227(15) 0.241(16) -0.061(13) 0.088(12) 0.023(12)
F17B 0.154(11) 0.215(14) 0.172(13) -0.021(11) 0.022(11) -0.013(12)
F16B 0.159(12) 0.212(15) 0.172(12) -0.030(13) 0.032(11) -0.023(12)
F18B 0.162(11) 0.213(15) 0.152(13) -0.032(12) 0.020(11) -0.016(13)
C1C 0.147(9) 0.196(10) 0.218(10) -0.081(9) 0.109(8) -0.019(9)
F20B 0.158(14) 0.211(17) 0.200(14) -0.078(15) 0.121(12) -0.007(14)
F19B 0.154(11) 0.209(13) 0.227(13) -0.085(12) 0.110(11) -0.014(11)
F21B 0.164(12) 0.213(13) 0.224(13) -0.087(11) 0.106(11) -0.019(11)
C2B 0.137(9) 0.148(9) 0.226(11) -0.062(9) 0.084(9) -0.029(8)
F28B 0.142(13) 0.153(14) 0.244(15) -0.055(13) 0.071(12) -0.036(13)
F29B 0.152(12) 0.150(11) 0.234(14) -0.057(12) 0.071(11) -0.036(11)
F30B 0.154(12) 0.157(12) 0.233(14) -0.064(12) 0.073(12) -0.033(11)
C4A 0.179(8) 0.217(8) 0.259(10) 0.007(9) 0.107(9) -0.006(8)
Gd3B 0.081(4) 0.090(3) 0.230(7) -0.022(5) 0.072(5) -0.021(2)
O6B 0.124(6) 0.135(6) 0.167(7) -0.003(6) 0.065(6) -0.005(5)
O5B 0.158(8) 0.153(8) 0.181(10) -0.012(9) 0.081(9) 0.013(7)
F53A 0.169(10) 0.200(11) 0.215(11) -0.018(10) 0.081(10) -0.003(9)
O4B 0.207(5) 0.207(5) 0.208(5) 0.0002(11) 0.0619(19) 0.0000(11)
O3B 0.166(9) 0.190(9) 0.253(11) 0.008(10) 0.105(10) -0.008(8)
F41B 0.178(12) 0.222(12) 0.200(14) -0.013(13) 0.060(13) 0.002(11)
F47B 0.172(12) 0.222(12) 0.267(14) 0.009(13) 0.126(12) -0.010(11)
F42B 0.168(11) 0.183(11) 0.195(12) 0.010(11) 0.076(11) -0.006(10)
F38B 0.190(11) 0.151(10) 0.201(13) -0.024(12) 0.075(12) 0.027(10)
F39B 0.201(14) 0.147(12) 0.218(16) -0.017(14) 0.067(13) 0.016(12)
F54A 0.223(12) 0.200(12) 0.235(13) -0.038(11) 0.051(12) -0.002(11)
C10B 0.160(7) 0.154(6) 0.182(8) -0.013(7) 0.079(7) 0.011(5)
C12A 0.146(5) 0.156(5) 0.169(6) -0.004(5) 0.071(5) -0.002(5)
F45B 0.232(15) 0.237(16) 0.257(17) -0.007(16) 0.058(16) 0.022(14)
F44B 0.189(11) 0.209(12) 0.258(14) 0.010(12) 0.057(13) 0.007(11)
F37B 0.185(12) 0.157(10) 0.207(13) -0.023(12) 0.082(11) 0.030(10)
C13B 0.163(6) 0.178(6) 0.178(7) -0.002(6) 0.061(6) -0.002(6)
F43B 0.207(12) 0.226(12) 0.259(14) -0.005(13) 0.078(13) 0.037(11)
F52A 0.197(11) 0.179(11) 0.238(12) -0.022(10) 0.061(11) 0.012(10)
F40B 0.186(11) 0.209(11) 0.181(12) -0.015(11) 0.061(11) -0.009(11)
F46B 0.187(13) 0.227(12) 0.274(14) -0.014(13) 0.110(12) 0.001(12)
C8B 0.200(7) 0.217(8) 0.244(9) 0.007(8) 0.070(8) 0.011(7)
F49B 0.185(12) 0.233(13) 0.250(13) 0.007(12) 0.040(12) -0.010(12)
C11B 0.157(6) 0.157(6) 0.174(7) -0.006(6) 0.073(6) 0.002(5)
F50B 0.192(12) 0.217(13) 0.254(13) -0.005(12) 0.053(12) -0.027(12)
C68 0.180(7) 0.187(8) 0.224(8) -0.016(7) 0.050(7) -0.019(7)
C7B 0.196(6) 0.211(6) 0.232(7) 0.006(6) 0.073(6) 0.004(5)
C6B 0.183(7) 0.207(7) 0.241(9) 0.008(7) 0.089(7) -0.001(7)
C69B 0.179(6) 0.192(6) 0.209(6) -0.006(6) 0.049(6) -0.011(6)
F48B 0.198(13) 0.267(13) 0.276(15) 0.014(15) 0.089(14) -0.015(13)
F51B 0.194(12) 0.221(13) 0.236(13) -0.003(12) 0.027(12) -0.021(12)
C9B 0.171(8) 0.155(7) 0.193(9) -0.015(8) 0.079(8) 0.015(7)
C3B 0.187(7) 0.209(8) 0.231(8) -0.005(7) 0.044(7) -0.015(7)
C5A 0.171(7) 0.204(7) 0.251(9) 0.009(8) 0.103(8) -0.008(7)
C4B 0.178(8) 0.219(8) 0.261(10) 0.007(9) 0.105(9) -0.009(8)
F24B 0.138(12) 0.136(12) 0.162(12) 0.024(11) 0.045(11) -0.019(11)
F23B 0.130(13) 0.150(13) 0.148(13) 0.022(12) 0.071(11) -0.013(11)
F22B 0.124(13) 0.139(12) 0.167(12) 0.020(11) 0.038(11) -0.028(11)
O16A 0.134(14) 0.171(14) 0.163(15) 0.038(14) 0.065(14) 0.016(13)
N10A 0.125(8) 0.163(8) 0.153(8) 0.030(7) 0.065(7) 0.008(7)
O2A 0.184(5) 0.184(5) 0.185(5) -0.0002(11) 0.0549(17) -0.0003(11)
C69A 0.180(6) 0.193(6) 0.211(6) -0.006(6) 0.048(6) -0.013(5)

loop_
_atom_type_symbol
_atom_type_description
_atom_type_scat_dispersion_real
_atom_type_scat_dispersion_imag
_atom_type_scat_source
C C 0.0189 0.0097 'International Tables Vol C Tables 4.2.6.8 and 6.1.1.4'
H H 0.0000 0.0000 'International Tables Vol C Tables 4.2.6.8 and 6.1.1.4'
F F 0.0767 0.0568 'International Tables Vol C Tables 4.2.6.8 and 6.1.1.4'
Gd Gd -14.8332 10.5214 'International Tables Vol C Tables 4.2.6.8 and 6.1.1.4'
N N 0.0327 0.0192 'International Tables Vol C Tables 4.2.6.8 and 6.1.1.4'
O O 0.0521 0.0344 'International Tables Vol C Tables 4.2.6.8 and 6.1.1.4'

loop_
_geom_angle_atom_site_label_1
_geom_angle_atom_site_label_2
_geom_angle_atom_site_label_3
_geom_angle
_geom_angle_site_symmetry_1
_geom_angle_site_symmetry_3
_geom_angle_publ_flag
O7 Gd1 O18 74.9(3) . . ?
O17 Gd1 O7 72.1(3) . . ?
O17 Gd1 O18 72.2(3) . . ?
O17 Gd1 O9 149.0(3) . . ?
O17 Gd1 O14 76.2(3) . . ?
O3 Gd1 O7 147.5(3) . . ?
O3 Gd1 O17 100.5(3) . . ?
O3 Gd1 O18 72.7(3) . . ?
O3 Gd1 O9 73.0(4) . . ?
O3 Gd1 O14 77.3(3) . . ?
O8 Gd1 O7 71.6(3) . . ?
O8 Gd1 O17 93.5(3) . . ?
O8 Gd1 O18 146.3(3) . . ?
O8 Gd1 O3 140.9(3) . . ?
O8 Gd1 O9 76.2(4) . . ?
O8 Gd1 O13 101.5(3) . . ?
O8 Gd1 O14 70.9(4) . . ?
O9 Gd1 O7 129.0(3) . . ?
O9 Gd1 O18 130.6(3) . . ?
O9 Gd1 O14 72.8(3) . . ?
O13 Gd1 O7 71.7(3) . . ?
O13 Gd1 O17 133.7(3) . . ?
O13 Gd1 O18 71.2(3) . . ?
O13 Gd1 O3 94.8(3) . . ?
O13 Gd1 O9 77.3(3) . . ?
O13 Gd1 O14 150.1(3) . . ?
O14 Gd1 O7 128.4(3) . . ?
O14 Gd1 O18 130.9(4) . . ?
O4 Gd2 O5 82.7(3) . . ?
O4 Gd2 O10 142.4(3) . . ?
O4 Gd2 N1 74.5(3) . 4_566 ?
O4 Gd2 N3 72.2(3) . . ?
O5 Gd2 O10 70.1(3) . . ?
O5 Gd2 N1 72.7(3) . 4_566 ?
O5 Gd2 N3 79.7(3) . . ?
O6 Gd2 O4 122.2(4) . . ?
O6 Gd2 O5 137.9(3) . . ?
O6 Gd2 O10 70.7(4) . . ?
O6 Gd2 O11 73.6(4) . . ?
O6 Gd2 O12 76.0(4) . . ?
O6 Gd2 N1 142.2(4) . 4_566 ?
O6 Gd2 N3 77.4(4) . . ?
O10 Gd2 N1 118.7(3) . 4_566 ?
O10 Gd2 N3 77.7(3) . . ?
O11 Gd2 O4 139.3(3) . . ?
O11 Gd2 O5 111.1(3) . . ?
O11 Gd2 O10 76.5(3) . . ?
O11 Gd2 O12 78.0(4) . . ?
O11 Gd2 N1 73.7(4) . 4_566 ?
O11 Gd2 N3 146.1(4) . . ?
O12 Gd2 O4 71.4(3) . . ?
O12 Gd2 O5 145.9(4) . . ?
O12 Gd2 O10 142.5(4) . . ?
O12 Gd2 N1 79.1(4) . 4_566 ?
O12 Gd2 N3 111.7(4) . . ?
N3 Gd2 N1 138.9(4) . 4_566 ?
O6A Gd3A O1 84.8(8) . . ?
O6A Gd3A O5A 71.2(10) . . ?
O6A Gd3A N11 86.3(7) . . ?
O6A Gd3A O2B 141.1(11) . . ?
O6A Gd3A O4A 139.2(11) . . ?
O6A Gd3A O3A 107.5(9) . . ?
O6A Gd3A N12 77.9(8) . 2_755 ?
O1 Gd3A N11 70.0(4) . . ?
O5A Gd3A O1 146.2(9) . . ?
O5A Gd3A N11 84.6(8) . . ?
O5A Gd3A O2B 145.6(11) . . ?
O5A Gd3A O3A 73.4(11) . . ?
O2B Gd3A O1 65.6(9) . . ?
O2B Gd3A N11 105.1(9) . . ?
O4A Gd3A O1 121.0(9) . . ?
O4A Gd3A O5A 70.9(11) . . ?
O4A Gd3A N11 75.8(9) . . ?
O4A Gd3A O2B 79.5(11) . . ?
O4A Gd3A O3A 75.2(11) . . ?
O4A Gd3A N12 136.9(10) . 2_755 ?
O3A Gd3A O1 138.3(8) . . ?
O3A Gd3A N11 148.0(8) . . ?
O3A Gd3A O2B 82.5(11) . . ?
N12 Gd3A O1 72.7(5) 2_755 . ?
N12 Gd3A O5A 122.5(8) 2_755 . ?
N12 Gd3A N11 140.5(6) 2_755 . ?
N12 Gd3A O2B 69.8(8) 2_755 . ?
N12 Gd3A O3A 71.5(8) 2_755 . ?
C10 O7 Gd1 133.1(9) . . ?
C13 O17 Gd1 132.5(9) . . ?
C44 O18 Gd1 132.0(10) . . ?
N9 O3 Gd1 136.4(8) . . ?
C64 O4 Gd2 135.6(10) . . ?
C6 O5 Gd2 136.4(10) . . ?
C48 O6 Gd2 133.9(12) . . ?
N4 O8 Gd1 138.7(7) . . ?
C54 O9 Gd1 135.6(9) . . ?
C20 O10 Gd2 135.0(11) . . ?
C46 O11 Gd2 135.3(12) . . ?
C24 O12 Gd2 134.2(12) . . ?
C32 O13 Gd1 133.4(9) . . ?
C11 N1 Gd2 126.0(9) . 4_565 ?
C11 N1 C22 105.4(13) . . ?
C22 N1 Gd2 128.1(10) . 4_565 ?
C12 N2 C4 126.3(12) . . ?
C18 N2 C4 127.9(12) . . ?
C18 N2 C12 105.7(12) . . ?
C12 N3 Gd2 126.6(9) . . ?
C12 N3 C21 105.5(12) . . ?
C21 N3 Gd2 125.9(9) . . ?
C57 O14 Gd1 132.1(10) . . ?
O8 N4 C9 131.7(11) . . ?
O8 N4 C25 120.1(12) . . ?
C9 N4 C25 107.7(12) . . ?
C12A O6A Gd3A 133(2) . . ?
C11 N5 C14 126.6(12) . . ?
C11 N5 C15 105.0(13) . . ?
C15 N5 C14 128.5(12) . . ?
C2 C14 N5 118.7(13) . . ?
C2 C14 C8 120.3(14) . . ?
C8 C14 N5 121.0(13) . . ?
C36 N6 C31 125.8(13) . . ?
C37 N6 C31 126.3(12) . . ?
C37 N6 C36 107.7(13) . . ?
C3 C1 C8 120.8(13) . . ?
C3 C1 C9 124.2(14) . . ?
C8 C1 C9 114.9(12) . . ?
C14 C2 H2 119.6 . . ?
C14 C2 C4 120.8(13) . . ?
C4 C2 H2 119.6 . . ?
C1 C3 H3 120.5 . . ?
C1 C3 C4 119.0(13) . . ?
C4 C3 H3 120.5 . . ?
C41 N7 C39 128.4(14) . . ?
C41 N7 C50 106.0(14) . . ?
C50 N7 C39 125.6(15) . . ?
C9 N8 O15 128.7(15) . . ?
C9 N8 C16 115.8(15) . . ?
O15 N8 C16 115.1(13) . . ?
C2 C4 N2 120.2(12) . . ?
C2 C4 C3 119.7(13) . . ?
C3 C4 N2 120.1(13) . . ?
C58 O1 Gd3A 141.1(12) . . ?
C58 O1 Gd3B 131.4(13) . . ?
C10 C5 H5 119.2 . . ?
C13 C5 H5 119.2 . . ?
C13 C5 C10 121.6(14) . . ?
O3 N9 C40 118.8(13) . . ?
C19 N9 O3 123.6(12) . . ?
C19 N9 C40 117.1(14) . . ?
O5 C6 C17 128.5(16) . . ?
O5 C6 C29 113.0(16) . . ?
C17 C6 C29 118.4(16) . . ?
F2 C7 F1 106.4(17) . . ?
F2 C7 C20 113.1(16) . . ?
F3 C7 F2 103.7(19) . . ?
F3 C7 F1 104.7(16) . . ?
F3 C7 C20 112.8(17) . . ?
F1 C7 C20 115.1(19) . . ?
C14 C8 H8 120.4 . . ?
C1 C8 C14 119.2(13) . . ?
C1 C8 H8 120.4 . . ?
N4 C9 C1 119.6(12) . . ?
N8 C9 N4 110.6(15) . . ?
N8 C9 C1 129.7(14) . . ?
O7 C10 C5 126.3(15) . . ?
O7 C10 C30 117.5(14) . . ?
C5 C10 C30 116.1(15) . . ?
N1 C11 N5 113.3(13) . . ?
N1 C11 H11 123.4 . . ?
N5 C11 H11 123.4 . . ?
C10A O5A Gd3A 134(2) . . ?
C19 N10 C43 111.4(15) . . ?
O16 N10 C19 125.2(15) . . ?
O16 N10 C43 122.6(15) . . ?
N2 C12 H12 124.0 . . ?
N3 C12 N2 112.1(13) . . ?
N3 C12 H12 124.0 . . ?
O17 C13 C5 128.5(14) . . ?
O17 C13 C23 115.0(15) . . ?
C5 C13 C23 116.5(15) . . ?
C36 N11 Gd3A 124.5(11) . . ?
C36 N11 C45 104.9(13) . . ?
C36 N11 Gd3B 123.4(11) . . ?
C45 N11 Gd3A 127.4(11) . . ?
C45 N11 Gd3B 131.6(11) . . ?
N5 C15 H15 125.6 . . ?
N5 C15 C22 108.7(13) . . ?
C22 C15 H15 125.6 . . ?
N8 C16 C25 97.1(12) . . ?
N8 C16 C60 110.8(13) . . ?
C25 C16 C60 111.7(15) . . ?
C52 C16 N8 109.1(14) . . ?
C52 C16 C25 115.3(14) . . ?
C52 C16 C60 111.9(14) . . ?
C6 C17 H17 119.4 . . ?
C6 C17 C20 121.3(15) . . ?
C20 C17 H17 119.4 . . ?
C69B O2B Gd3A 147(3) . . ?
N2 C18 H18 127.3 . . ?
C21 C18 N2 105.4(13) . . ?
C21 C18 H18 127.3 . . ?
N9 C19 N10 104.1(14) . . ?
N9 C19 C27 131.8(15) . . ?
N9 C19 N10A 101(2) . . ?
N10 C19 C27 124.2(15) . . ?
C27 C19 N10A 122.3(17) . . ?
O10 C20 C7 113.7(18) . . ?
O10 C20 C17 126.8(16) . . ?
C17 C20 C7 119.5(18) . . ?
F25A C2A F26A 103(3) . . ?
F25A C2A C54 113(3) . . ?
F27A C2A F25A 106(3) . . ?
F27A C2A F26A 108(3) . . ?
F27A C2A C54 110(3) . . ?
F26A C2A C54 116(3) . . ?
N3 C21 C18 111.3(13) . . ?
N3 C21 H21 124.4 . . ?
C18 C21 H21 124.3 . . ?
N1 C22 H22 126.2 . . ?
C15 C22 N1 107.6(13) . . ?
C15 C22 H22 126.2 . . ?
F21A C23 F20A 106.0(17) . . ?
F21A C23 F19A 104.0(17) . . ?
F21A C23 C13 115.3(16) . . ?
F20A C23 F19A 105.2(17) . . ?
F20A C23 C13 112.0(15) . . ?
F19A C23 C13 113.5(16) . . ?
F24B C23 C13 109.8(19) . . ?
F23B C23 C13 116(2) . . ?
F23B C23 F24B 95(3) . . ?
F23B C23 F22B 118(3) . . ?
F22B C23 C13 118(2) . . ?
F22B C23 F24B 94(3) . . ?
O12 C24 C47 128.1(17) . . ?
O12 C24 C49 113.3(17) . . ?
C47 C24 C49 118.6(18) . . ?
N4 C25 C16 100.9(13) . . ?
N4 C25 C35 105.0(12) . . ?
N4 C25 C1A 109.1(11) . . ?
C16 C25 C1A 114.1(14) . . ?
C35 C25 C16 118.3(13) . . ?
C35 C25 C1A 108.5(14) . . ?
C7A O4A Gd3A 132(2) . . ?
C5A O3A Gd3A 126(2) . . ?
C32 C26 H26 118.9 . . ?
C44 C26 H26 118.9 . . ?
C44 C26 C32 122.2(15) . . ?
C34 C27 C19 117.6(14) . . ?
C42 C27 C19 121.5(15) . . ?
C42 C27 C34 120.9(14) . . ?
F35A C28 F34A 98.1(19) . . ?
F35A C28 C32 116.3(18) . . ?
F35A C28 F36A 111.8(19) . . ?
F34A C28 C32 111.4(14) . . ?
F36A C28 F34A 108.6(16) . . ?
F36A C28 C32 109.8(15) . . ?
F34B C28 C32 111.4(16) . . ?
F34B C28 F35B 133(3) . . ?
F34B C28 F36B 97(2) . . ?
F35B C28 C32 105(2) . . ?
F35B C28 F36B 94(2) . . ?
F36B C28 C32 113.8(16) . . ?
F5 C29 F6 100.9(16) . . ?
F5 C29 C6 112.1(15) . . ?
F6 C29 C6 111.3(17) . . ?
F4 C29 F5 111.1(18) . . ?
F4 C29 F6 105.4(16) . . ?
F4 C29 C6 114.9(18) . . ?
F30A C30 C10 109.6(17) . . ?
F30A C30 F29A 106(2) . . ?
F29A C30 C10 103.9(17) . . ?
F28A C30 F30A 109(2) . . ?
F28A C30 C10 118.2(18) . . ?
F28A C30 F29A 110(2) . . ?
F25B C30 C10 110(2) . . ?
F25B C30 F26B 103(2) . . ?
F26B C30 C10 109.8(19) . . ?
F27B C30 C10 116(3) . . ?
F27B C30 F25B 105(3) . . ?
F27B C30 F26B 112(3) . . ?
C34 C31 N6 121.1(13) . . ?
C34 C31 C38 119.8(14) . . ?
C38 C31 N6 119.0(13) . . ?
O13 C32 C26 128.5(14) . . ?
O13 C32 C28 113.2(14) . . ?
C26 C32 C28 118.2(14) . . ?
F11A C33 C46 113(2) . . ?
F11A C33 F10A 110(2) . . ?
F11A C33 F12A 116(2) . . ?
F10A C33 C46 108.2(19) . . ?
F10A C33 F12A 94(2) . . ?
F12A C33 C46 113.4(18) . . ?
F10B C33 C46 109(2) . . ?
F10B C33 F12B 105(2) . . ?
F12B C33 C46 106.6(18) . . ?
F11B C33 C46 113(2) . . ?
F11B C33 F10B 111(2) . . ?
F11B C33 F12B 111(2) . . ?
C27 C34 H34 120.9 . . ?
C31 C34 C27 118.2(14) . . ?
C31 C34 H34 120.9 . . ?
C25 C35 H35A 109.5 . . ?
C25 C35 H35B 109.5 . . ?
C25 C35 H35C 109.5 . . ?
H35A C35 H35B 109.5 . . ?
H35A C35 H35C 109.5 . . ?
H35B C35 H35C 109.5 . . ?
N6 C36 H36 124.4 . . ?
N11 C36 N6 111.2(14) . . ?
N11 C36 H36 124.4 . . ?
N6 C37 H37 126.7 . . ?
N6 C37 C45 106.5(13) . . ?
C45 C37 H37 126.7 . . ?
Gd3A N12 Gd3B 13.0(3) 2_745 2_745 ?
C41 N12 Gd3A 135.5(12) . 2_745 ?
C41 N12 C56 97.2(13) . . ?
C41 N12 Gd3B 132.5(12) . 2_745 ?
C56 N12 Gd3A 126.6(11) . 2_745 ?
C56 N12 Gd3B 129.8(11) . 2_745 ?
C31 C38 H38 120.2 . . ?
C39 C38 C31 119.7(14) . . ?
C39 C38 H38 120.2 . . ?
C38 C39 N7 117.1(14) . . ?
C38 C39 C42 121.6(15) . . ?
C42 C39 N7 121.3(14) . . ?
N9 C40 C43 98.1(13) . . ?
N9 C40 C55 112.3(14) . . ?
C55 C40 C43 113.3(15) . . ?
C59 C40 N9 107.1(14) . . ?
C59 C40 C43 110.7(16) . . ?
C59 C40 C55 114.0(16) . . ?
N7 C41 N12 117.6(15) . . ?
N7 C41 H41 121.2 . . ?
N12 C41 H41 121.2 . . ?
C27 C42 H42 120.1 . . ?
C39 C42 C27 119.7(15) . . ?
C39 C42 H42 120.1 . . ?
N10 C43 C40 100.2(14) . . ?
N10 C43 C62 107.8(16) . . ?
C40 C43 C62 112.3(16) . . ?
C63 C43 N10 108.4(16) . . ?
C63 C43 C40 118.7(17) . . ?
C63 C43 C62 108.6(17) . . ?
C63 C43 N10A 123(3) . . ?
N10A C43 C40 105.1(17) . . ?
N10A C43 C62 83(3) . . ?
O18 C44 C26 127.6(15) . . ?
O18 C44 C67 114.7(17) . . ?
C26 C44 C67 117.7(17) . . ?
N11 C45 H45 125.2 . . ?
C37 C45 N11 109.5(14) . . ?
C37 C45 H45 125.2 . . ?
O11 C46 C33 113.4(18) . . ?
O11 C46 C53 126.3(18) . . ?
C53 C46 C33 120.2(18) . . ?
C24 C47 H47 119.3 . . ?
C24 C47 C64 121.4(17) . . ?
C64 C47 H47 119.3 . . ?
O6 C48 C53 126.4(19) . . ?
O6 C48 C66 112.7(17) . . ?
C53 C48 C66 121.0(18) . . ?
F14A C49 C24 103(2) . . ?
F14A C49 F13A 108(2) . . ?
F15A C49 F14A 128(3) . . ?
F15A C49 C24 112.1(19) . . ?
F15A C49 F13A 98(2) . . ?
F13A C49 C24 106(2) . . ?
F13B C49 C24 105(2) . . ?
F13B C49 F15B 115(2) . . ?
F14B C49 C24 112(2) . . ?
F14B C49 F13B 108(3) . . ?
F14B C49 F15B 110(3) . . ?
F15B C49 C24 106.2(19) . . ?
N7 C50 H50 127.6 . . ?
N7 C50 C56 104.7(16) . . ?
C56 C50 H50 127.6 . . ?
F53B C51 F54B 106.7(13) . . ?
F53B C51 C58 119(2) . . ?
F54B C51 C58 96(2) . . ?
F52B C51 F53B 108.6(14) . . ?
F52B C51 F54B 107.7(14) . . ?
F52B C51 C58 116(3) . . ?
F53A C51 C58 114(2) . . ?
F53A C51 F54A 114.3(19) . . ?
F53A C51 F52A 115.2(18) . . ?
F54A C51 C58 105(2) . . ?
F52A C51 C58 102(2) . . ?
F52A C51 F54A 104.9(16) . . ?
O5A C10A C11A 127(3) . . ?
O5A C10A C9A 116(4) . . ?
C11A C10A C9A 116(3) . . ?
O6B C12B C13B 121(4) . . ?
O6B C12B C11B 109(5) . . ?
C13B C12B C11B 117(5) . . ?
C25 C1A H1AA 109.5 . . ?
C25 C1A H1AB 109.5 . . ?
C25 C1A H1AC 109.5 . . ?
H1AA C1A H1AB 109.5 . . ?
H1AA C1A H1AC 109.5 . . ?
H1AB C1A H1AC 109.5 . . ?
C16 C52 H52A 109.5 . . ?
C16 C52 H52B 109.5 . . ?
C16 C52 H52C 109.5 . . ?
H52A C52 H52B 109.5 . . ?
H52A C52 H52C 109.5 . . ?
H52B C52 H52C 109.5 . . ?
F38A C13A C12A 115(2) . . ?
F39A C13A F38A 109(2) . . ?
F39A C13A C12A 111(3) . . ?
F37A C13A F38A 109(2) . . ?
F37A C13A F39A 97(2) . . ?
F37A C13A C12A 114(2) . . ?
C46 C53 C48 124.0(18) . . ?
C46 C53 H53 118.0 . . ?
C48 C53 H53 118.0 . . ?
O9 C54 C2A 116(2) . . ?
O9 C54 C61 126.0(15) . . ?
O9 C54 C2B 116(3) . . ?
C61 C54 C2A 118(2) . . ?
C61 C54 C2B 111(3) . . ?
C40 C55 H55A 109.5 . . ?
C40 C55 H55B 109.5 . . ?
C40 C55 H55C 109.5 . . ?
H55A C55 H55B 109.5 . . ?
H55A C55 H55C 109.5 . . ?
H55B C55 H55C 109.5 . . ?
N12 C56 H56 123.2 . . ?
C50 C56 N12 113.5(15) . . ?
C50 C56 H56 123.2 . . ?
O14 C57 C61 129.1(15) . . ?
O14 C57 C1B 114(2) . . ?
O14 C57 C1C 108(2) . . ?
C61 C57 C1B 115(2) . . ?
C61 C57 C1C 117(2) . . ?
O1 C58 C51 114(2) . . ?
O1 C58 C68 120(2) . . ?
C68 C58 C51 126(2) . . ?
C40 C59 H59A 109.5 . . ?
C40 C59 H59B 109.5 . . ?
C40 C59 H59C 109.5 . . ?
H59A C59 H59B 109.5 . . ?
H59A C59 H59C 109.5 . . ?
H59B C59 H59C 109.5 . . ?
C16 C60 H60A 109.5 . . ?
C16 C60 H60B 109.5 . . ?
C16 C60 H60C 109.5 . . ?
H60A C60 H60B 109.5 . . ?
H60A C60 H60C 109.5 . . ?
H60B C60 H60C 109.5 . . ?
F45A C8A C7A 109(3) . . ?
F44A C8A F45A 108.1(15) . . ?
F44A C8A F43A 108.1(14) . . ?
F44A C8A C7A 113(3) . . ?
F43A C8A F45A 108.1(15) . . ?
F43A C8A C7A 110(3) . . ?
C6A C5B O3B 126(5) . . ?
C6A C5B C4B 120(5) . . ?
O3B C5B C4B 112(4) . . ?
C54 C61 C57 124.0(16) . . ?
C54 C61 H61 118.0 . . ?
C57 C61 H61 118.0 . . ?
C10A C11A H11A 121.4 . . ?
C12A C11A C10A 117(4) . . ?
C12A C11A H11A 121.4 . . ?
O4A C7A C8A 114(3) . . ?
O4A C7A C6B 131(4) . . ?
C6B C7A C8A 114(4) . . ?
C5B C6A H6A 114.2 . . ?
C5B C6A C7B 132(5) . . ?
C7B C6A H6A 114.2 . . ?
C43 C62 H62A 109.5 . . ?
C43 C62 H62B 109.5 . . ?
C43 C62 H62C 109.5 . . ?
H62A C62 H62B 109.5 . . ?
H62A C62 H62C 109.5 . . ?
H62B C62 H62C 109.5 . . ?
C43 C63 H63A 109.5 . . ?
C43 C63 H63B 109.5 . . ?
C43 C63 H63C 109.5 . . ?
H63A C63 H63B 109.5 . . ?
H63A C63 H63C 109.5 . . ?
H63B C63 H63C 109.5 . . ?
O4 C64 C47 126.8(17) . . ?
O4 C64 C65 114.7(17) . . ?
C47 C64 C65 118.4(18) . . ?
F16A C65 F18A 104(2) . . ?
F16A C65 F17A 106(2) . . ?
F16A C65 C64 114(2) . . ?
F18A C65 C64 110(2) . . ?
F17A C65 F18A 116(2) . . ?
F17A C65 C64 108(2) . . ?
C64 C65 F16B 101(2) . . ?
F17B C65 C64 129(3) . . ?
F17B C65 F16B 94(3) . . ?
F17B C65 F18B 102(3) . . ?
F18B C65 C64 119(3) . . ?
F18B C65 F16B 106(3) . . ?
F40A C9A F42A 110(3) . . ?
F40A C9A C10A 117(4) . . ?
F40A C9A F41A 107(3) . . ?
F42A C9A C10A 106(4) . . ?
F41A C9A F42A 106(3) . . ?
F41A C9A C10A 111(3) . . ?
F22A C1B F23A 106(3) . . ?
F22A C1B F24A 108(3) . . ?
F22A C1B C57 126(4) . . ?
F24A C1B F23A 95(3) . . ?
F24A C1B C57 116(3) . . ?
C57 C1B F23A 100(3) . . ?
F8A C66 C48 103.1(18) . . ?
F8A C66 F7A 114.1(19) . . ?
F8A C66 F9A 114.9(19) . . ?
F7A C66 C48 102.7(17) . . ?
F9A C66 C48 100.4(18) . . ?
F9A C66 F7A 118.3(18) . . ?
F7B C66 C48 99(3) . . ?
F7B C66 F8B 112.7(16) . . ?
F8B C66 C48 99(3) . . ?
F9B C66 C48 115(3) . . ?
F9B C66 F7B 114.8(17) . . ?
F9B C66 F8B 114.1(16) . . ?
F49A C3A F50A 107.1(14) . . ?
F49A C3A F51A 106.3(14) . . ?
F49A C3A C69B 97(3) . . ?
F50A C3A F51A 116(3) . . ?
F50A C3A C69B 117(3) . . ?
F51A C3A C69B 111(2) . . ?
F32A C67 F33A 102(2) . . ?
F32A C67 C44 111(2) . . ?
F33A C67 C44 110.6(19) . . ?
F31A C67 F32A 108(2) . . ?
F31A C67 F33A 104(2) . . ?
F31A C67 C44 120(2) . . ?
F31B C67 C44 113(2) . . ?
F31B C67 F32B 95(2) . . ?
F33B C67 C44 123(3) . . ?
F33B C67 F31B 117(3) . . ?
F33B C67 F32B 94(3) . . ?
F32B C67 C44 107(2) . . ?
F20B C1C C57 121(3) . . ?
F20B C1C F19B 98(4) . . ?
F19B C1C C57 100(2) . . ?
F21B C1C C57 122(3) . . ?
F21B C1C F20B 110(3) . . ?
F21B C1C F19B 98(4) . . ?
C54 C2B F29B 98(4) . . ?
F28B C2B C54 129(6) . . ?
F28B C2B F29B 93(5) . . ?
F28B C2B F30B 110(3) . . ?
F30B C2B C54 117(5) . . ?
F30B C2B F29B 99(5) . . ?
F48A C4A F47A 115(3) . . ?
F48A C4A C5A 124(3) . . ?
F46A C4A F48A 88(2) . . ?
F46A C4A F47A 112(3) . . ?
F46A C4A C5A 99(3) . . ?
F47A C4A C5A 113(2) . . ?
O1 Gd3B N11 75.6(6) . . ?
O1 Gd3B N12 71.4(6) . 2_755 ?
O1 Gd3B O6B 73.4(11) . . ?
O1 Gd3B O5B 137.2(12) . . ?
O1 Gd3B O4B 132.2(13) . . ?
N11 Gd3B N12 134.9(7) . 2_755 ?
O6B Gd3B N11 71.6(11) . . ?
O6B Gd3B N12 70.1(11) . 2_755 ?
O6B Gd3B O5B 69.4(15) . . ?
O5B Gd3B N11 73.1(11) . . ?
O5B Gd3B N12 113.4(11) . 2_755 ?
O4B Gd3B N11 79.8(15) . . ?
O4B Gd3B N12 145.2(15) . 2_755 ?
O4B Gd3B O6B 134.7(17) . . ?
O4B Gd3B O5B 69.0(16) . . ?
O3B Gd3B O1 139.3(14) . . ?
O3B Gd3B N11 145.0(14) . . ?
O3B Gd3B N12 73.0(14) . 2_755 ?
O3B Gd3B O6B 111.7(16) . . ?
O3B Gd3B O5B 75.9(17) . . ?
O3B Gd3B O4B 74.3(19) . . ?
O2A Gd3B O1 79.3(11) . . ?
O2A Gd3B N11 116.2(11) . . ?
O2A Gd3B N12 87.0(10) . 2_755 ?
O2A Gd3B O6B 148.7(15) . . ?
O2A Gd3B O5B 141.3(15) . . ?
O2A Gd3B O4B 75.7(15) . . ?
O2A Gd3B O3B 79.8(16) . . ?
C12B O6B Gd3B 148(3) . . ?
C10B O5B Gd3B 136(3) . . ?
C7B O4B Gd3B 130(3) . . ?
C5B O3B Gd3B 134(3) . . ?
O5B C10B C11B 134(6) . . ?
O5B C10B C9B 112(4) . . ?
C11B C10B C9B 113(5) . . ?
O6A C12A C13A 109(3) . . ?
C11A C12A O6A 136(3) . . ?
C11A C12A C13A 114(3) . . ?
F41B C13B C12B 108(4) . . ?
F42B C13B C12B 107(5) . . ?
F42B C13B F41B 106.6(15) . . ?
F42B C13B F40B 107.5(15) . . ?
F40B C13B C12B 120(3) . . ?
F40B C13B F41B 106.6(15) . . ?
F45B C8B C7B 118(4) . . ?
F44B C8B F45B 106.8(15) . . ?
F44B C8B F43B 107.3(16) . . ?
F44B C8B C7B 112(4) . . ?
F43B C8B F45B 106.2(15) . . ?
F43B C8B C7B 106(4) . . ?
C12B C11B H11B 122.6 . . ?
C10B C11B C12B 115(6) . . ?
C10B C11B H11B 122.6 . . ?
C58 C68 H68 116.1 . . ?
C58 C68 H68A 116.9 . . ?
C69B C68 C58 128(3) . . ?
C69B C68 H68 116.1 . . ?
C69A C68 C58 126(3) . . ?
C69A C68 H68A 116.9 . . ?
C6A C7B C8B 136(5) . . ?
O4B C7B C6A 122(4) . . ?
O4B C7B C8B 102(5) . . ?
C7A C6B H6B 124.3 . . ?
C5A C6B C7A 111(5) . . ?
C5A C6B H6B 124.3 . . ?
O2B C69B C3A 126(3) . . ?
O2B C69B C68 117(3) . . ?
C68 C69B C3A 112(3) . . ?
F38B C9B F39B 109(4) . . ?
F38B C9B C10B 118(4) . . ?
F39B C9B C10B 111(5) . . ?
F37B C9B F38B 114(5) . . ?
F37B C9B F39B 89(4) . . ?
F37B C9B C10B 112(5) . . ?
F49B C3B F50B 107.4(15) . . ?
F49B C3B F51B 107.6(15) . . ?
F49B C3B C69A 119(3) . . ?
F50B C3B C69A 115(3) . . ?
F51B C3B F50B 107.3(15) . . ?
F51B C3B C69A 100(3) . . ?
O3A C5A C4A 102(3) . . ?
O3A C5A C6B 138(4) . . ?
C6B C5A C4A 120(4) . . ?
F47B C4B C5B 120(4) . . ?
F47B C4B F48B 106.2(15) . . ?
F46B C4B C5B 128(4) . . ?
F46B C4B F47B 106.7(15) . . ?
F46B C4B F48B 106.7(15) . . ?
F48B C4B C5B 83(3) . . ?
C19 N10A C43 107.5(18) . . ?
O16A N10A C19 122(4) . . ?
O16A N10A C43 123(4) . . ?
C69A O2A Gd3B 132(3) . . ?
C68 C69A C3B 117(4) . . ?
O2A C69A C68 122(4) . . ?
O2A C69A C3B 103(4) . . ?

loop_
_geom_bond_atom_site_label_1
_geom_bond_atom_site_label_2
_geom_bond_distance
_geom_bond_site_symmetry_2
_geom_bond_publ_flag
Gd1 O7 2.420(10) . ?
Gd1 O17 2.344(8) . ?
Gd1 O18 2.429(8) . ?
Gd1 O3 2.343(9) . ?
Gd1 O8 2.330(9) . ?
Gd1 O9 2.381(9) . ?
Gd1 O13 2.332(9) . ?
Gd1 O14 2.399(9) . ?
Gd2 O4 2.349(9) . ?
Gd2 O5 2.395(10) . ?
Gd2 O6 2.331(11) . ?
Gd2 O10 2.437(10) . ?
Gd2 O11 2.335(9) . ?
Gd2 O12 2.337(10) . ?
Gd2 N1 2.507(11) 4_566 ?
Gd2 N3 2.478(11) . ?
Gd3A O6A 2.32(2) . ?
Gd3A O1 2.480(15) . ?
Gd3A O5A 2.38(3) . ?
Gd3A N11 2.531(15) . ?
Gd3A O2B 2.39(3) . ?
Gd3A O4A 2.34(3) . ?
Gd3A O3A 2.40(3) . ?
Gd3A N12 2.317(15) 2_755 ?
O7 C10 1.233(16) . ?
O17 C13 1.262(16) . ?
O18 C44 1.260(17) . ?
O3 N9 1.327(14) . ?
O4 C64 1.237(17) . ?
O5 C6 1.255(16) . ?
O6 C48 1.262(19) . ?
O8 N4 1.311(13) . ?
O9 C54 1.267(17) . ?
O10 C20 1.255(18) . ?
O11 C46 1.240(19) . ?
O12 C24 1.26(2) . ?
O13 C32 1.270(16) . ?
F2 C7 1.31(2) . ?
N1 C11 1.310(16) . ?
N1 C22 1.377(16) . ?
N2 C4 1.421(16) . ?
N2 C12 1.381(16) . ?
N2 C18 1.383(16) . ?
F5 C29 1.339(19) . ?
F6 C29 1.35(2) . ?
N3 C12 1.304(15) . ?
N3 C21 1.358(16) . ?
F3 C7 1.30(2) . ?
O14 C57 1.265(18) . ?
N4 C9 1.382(9) . ?
N4 C25 1.532(17) . ?
O6A C12A 1.25(2) . ?
N5 C14 1.407(16) . ?
N5 C11 1.345(16) . ?
N5 C15 1.352(16) . ?
F1 C7 1.31(2) . ?
C14 C2 1.357(17) . ?
C14 C8 1.386(17) . ?
N6 C31 1.432(17) . ?
N6 C36 1.348(17) . ?
N6 C37 1.343(17) . ?
C1 C3 1.375(17) . ?
C1 C8 1.390(17) . ?
C1 C9 1.501(18) . ?
F30A C30 1.33(3) . ?
F21A C23 1.327(19) . ?
F25A C2A 1.30(5) . ?
F23A C1B 1.52(5) . ?
C2 H2 0.9300 . ?
C2 C4 1.382(17) . ?
F35A C28 1.335(11) . ?
C3 H3 0.9300 . ?
C3 C4 1.399(17) . ?
F20A C23 1.334(18) . ?
F27A C2A 1.27(5) . ?
N7 C39 1.419(18) . ?
N7 C41 1.321(19) . ?
N7 C50 1.370(19) . ?
N8 C9 1.214(5) . ?
N8 O15 1.247(15) . ?
N8 C16 1.511(19) . ?
O1 C58 1.29(2) . ?
O1 Gd3B 2.306(18) . ?
C5 H5 0.9300 . ?
C5 C10 1.433(19) . ?
C5 C13 1.364(19) . ?
N9 C19 1.315(18) . ?
N9 C40 1.492(19) . ?
C6 C17 1.363(19) . ?
C6 C29 1.51(2) . ?
C7 C20 1.50(2) . ?
C8 H8 0.9300 . ?
F34A C28 1.347(10) . ?
C10 C30 1.54(2) . ?
C11 H11 0.9300 . ?
O5A C10A 1.26(2) . ?
N10 C19 1.407(15) . ?
N10 O16 1.279(16) . ?
N10 C43 1.51(2) . ?
C12 H12 0.9300 . ?
F19A C23 1.35(2) . ?
F32A C67 1.33(3) . ?
C13 C23 1.48(2) . ?
N11 C36 1.315(18) . ?
N11 C45 1.381(18) . ?
N11 Gd3B 2.382(17) . ?
C15 H15 0.9300 . ?
C15 C22 1.366(17) . ?
F14A C49 1.354(15) . ?
F11A C33 1.326(15) . ?
C16 C25 1.56(2) . ?
C16 C52 1.48(2) . ?
C16 C60 1.57(2) . ?
F4 C29 1.276(19) . ?
C17 H17 0.9300 . ?
C17 C20 1.40(2) . ?
O2B C69B 1.29(2) . ?
C18 H18 0.9300 . ?
C18 C21 1.365(18) . ?
C19 C27 1.43(2) . ?
C19 N10A 1.480(10) . ?
C2A F26A 1.33(4) . ?
C2A C54 1.52(2) . ?
F53B C51 1.357(14) . ?
C21 H21 0.9300 . ?
C22 H22 0.9300 . ?
C23 F24B 1.38(2) . ?
C23 F23B 1.33(2) . ?
C23 F22B 1.33(2) . ?
F22A C1B 1.26(4) . ?
F16A C65 1.32(3) . ?
C24 C47 1.35(2) . ?
C24 C49 1.60(3) . ?
C25 C35 1.55(2) . ?
C25 C1A 1.565(19) . ?
O4A C7A 1.34(2) . ?
O3A C5A 1.34(2) . ?
F33A C67 1.43(3) . ?
F29A C30 1.36(2) . ?
C26 H26 0.9300 . ?
C26 C32 1.36(2) . ?
C26 C44 1.35(2) . ?
C27 C34 1.414(19) . ?
C27 C42 1.37(2) . ?
C28 C32 1.54(2) . ?
C28 F36A 1.337(11) . ?
C28 F34B 1.337(11) . ?
C28 F35B 1.340(11) . ?
C28 F36B 1.354(11) . ?
F28A C30 1.32(3) . ?
F38A C13A 1.362(15) . ?
F18A C65 1.40(3) . ?
C30 F25B 1.36(4) . ?
C30 F26B 1.37(3) . ?
C30 F27B 1.21(4) . ?
C31 C34 1.389(19) . ?
C31 C38 1.409(19) . ?
C33 C46 1.54(3) . ?
C33 F10A 1.359(14) . ?
C33 F12A 1.363(14) . ?
C33 F10B 1.355(15) . ?
C33 F12B 1.363(14) . ?
C33 F11B 1.337(15) . ?
C34 H34 0.9300 . ?
C35 H35A 0.9600 . ?
C35 H35B 0.9600 . ?
C35 H35C 0.9600 . ?
C36 H36 0.9300 . ?
F24A C1B 1.32(4) . ?
C37 H37 0.9300 . ?
C37 C45 1.353(19) . ?
N12 C41 1.359(18) . ?
N12 C56 1.42(2) . ?
N12 Gd3B 2.559(10) 2_745 ?
F8A C66 1.337(14) . ?
C38 H38 0.9300 . ?
C38 C39 1.364(19) . ?
C39 C42 1.36(2) . ?
C40 C43 1.55(2) . ?
C40 C55 1.51(2) . ?
C40 C59 1.49(2) . ?
F48A C4A 1.356(15) . ?
C41 H41 0.9300 . ?
C42 H42 0.9300 . ?
C43 C62 1.57(2) . ?
C43 C63 1.51(2) . ?
C43 N10A 1.51(3) . ?
C44 C67 1.48(2) . ?
C45 H45 0.9300 . ?
F39A C13A 1.334(15) . ?
F17A C65 1.376(15) . ?
C46 C53 1.36(2) . ?
C47 H47 0.9300 . ?
C47 C64 1.38(2) . ?
C48 C53 1.38(2) . ?
C48 C66 1.69(3) . ?
C49 F15A 1.327(15) . ?
C49 F13A 1.389(15) . ?
C49 F13B 1.348(15) . ?
C49 F14B 1.343(15) . ?
C49 F15B 1.381(15) . ?
F40A C9A 1.29(4) . ?
F42A C9A 1.38(4) . ?
C50 H50 0.9300 . ?
C50 C56 1.37(2) . ?
F7A C66 1.358(14) . ?
C51 F54B 1.366(15) . ?
C51 F52B 1.342(14) . ?
C51 C58 1.525(15) . ?
C51 F53A 1.21(2) . ?
C51 F54A 1.39(2) . ?
C51 F52A 1.38(2) . ?
C10A C11A 1.42(5) . ?
C10A C9A 1.527(16) . ?
C12B O6B 1.26(3) . ?
C12B C13B 1.523(16) . ?
C12B C11B 1.80(11) . ?
C1A H1AA 0.9600 . ?
C1A H1AB 0.9600 . ?
C1A H1AC 0.9600 . ?
F45A C8A 1.355(15) . ?
C52 H52A 0.9600 . ?
C52 H52B 0.9600 . ?
C52 H52C 0.9600 . ?
F44A C8A 1.341(15) . ?
F41A C9A 1.35(5) . ?
C13A F37A 1.330(15) . ?
C13A C12A 1.514(15) . ?
F43A C8A 1.354(15) . ?
C53 H53 0.9300 . ?
C54 C61 1.36(2) . ?
C54 C2B 1.51(2) . ?
C55 H55A 0.9600 . ?
C55 H55B 0.9600 . ?
C55 H55C 0.9600 . ?
C56 H56 0.9300 . ?
C57 C61 1.38(2) . ?
C57 C1B 1.51(2) . ?
C57 C1C 1.52(2) . ?
C58 C68 1.41(2) . ?
C59 H59A 0.9600 . ?
C59 H59B 0.9600 . ?
C59 H59C 0.9600 . ?
C60 H60A 0.9600 . ?
C60 H60B 0.9600 . ?
C60 H60C 0.9600 . ?
F46A C4A 1.342(15) . ?
C8A C7A 1.523(16) . ?
C5B C6A 1.08(6) . ?
C5B O3B 1.34(3) . ?
C5B C4B 1.524(16) . ?
C61 H61 0.9300 . ?
F49A C3A 1.361(15) . ?
C11A H11A 0.9300 . ?
C11A C12A 1.24(5) . ?
F50A C3A 1.363(15) . ?
C7A C6B 1.45(7) . ?
C6A H6A 0.9300 . ?
C6A C7B 1.43(7) . ?
C62 H62A 0.9600 . ?
C62 H62B 0.9600 . ?
C62 H62C 0.9600 . ?
F47A C4A 1.359(15) . ?
F31A C67 1.30(3) . ?
F9A C66 1.354(14) . ?
C63 H63A 0.9600 . ?
C63 H63B 0.9600 . ?
C63 H63C 0.9600 . ?
F51A C3A 1.376(15) . ?
C64 C65 1.51(3) . ?
C65 F17B 1.20(4) . ?
C65 F16B 1.52(4) . ?
C65 F18B 1.34(4) . ?
C66 F7B 1.359(16) . ?
C66 F8B 1.365(16) . ?
C66 F9B 1.337(16) . ?
C3A C69B 1.529(16) . ?
C67 F31B 1.39(4) . ?
C67 F33B 1.25(4) . ?
C67 F32B 1.47(4) . ?
C1C F20B 1.359(16) . ?
C1C F19B 1.360(16) . ?
C1C F21B 1.356(15) . ?
C2B F28B 1.24(6) . ?
C2B F29B 1.54(9) . ?
C2B F30B 1.30(7) . ?
C4A C5A 1.521(15) . ?
Gd3B O6B 2.39(4) . ?
Gd3B O5B 2.38(4) . ?
Gd3B O4B 2.31(6) . ?
Gd3B O3B 2.27(5) . ?
Gd3B O2A 2.20(4) . ?
O5B C10B 1.27(3) . ?
O4B C7B 1.34(3) . ?
F41B C13B 1.365(16) . ?
F47B C4B 1.366(16) . ?
F42B C13B 1.356(16) . ?
F38B C9B 1.362(16) . ?
F39B C9B 1.364(16) . ?
C10B C11B 1.43(7) . ?
C10B C9B 1.525(16) . ?
F45B C8B 1.374(16) . ?
F44B C8B 1.351(16) . ?
F37B C9B 1.29(7) . ?
C13B F40B 1.365(16) . ?
F43B C8B 1.364(16) . ?
F46B C4B 1.361(16) . ?
C8B C7B 1.524(16) . ?
F49B C3B 1.352(16) . ?
C11B H11B 0.9300 . ?
F50B C3B 1.365(16) . ?
C68 H68 0.9300 . ?
C68 H68A 0.9300 . ?
C68 C69B 1.40(3) . ?
C68 C69A 1.39(6) . ?
C6B H6B 0.9300 . ?
C6B C5A 1.41(8) . ?
F48B C4B 1.368(16) . ?
F51B C3B 1.360(16) . ?
C3B C69A 1.526(16) . ?
O16A N10A 1.27(3) . ?
O2A C69A 1.28(5) . ?

loop_
_geom_torsion_atom_site_label_1
_geom_torsion_atom_site_label_2
_geom_torsion_atom_site_label_3
_geom_torsion_atom_site_label_4
_geom_torsion
_geom_torsion_site_symmetry_1
_geom_torsion_site_symmetry_2
_geom_torsion_site_symmetry_3
_geom_torsion_site_symmetry_4
_geom_torsion_publ_flag
Gd1 O7 C10 C5 9(2) . . . . ?
Gd1 O7 C10 C30 -165.7(11) . . . . ?
Gd1 O17 C13 C5 -22(2) . . . . ?
Gd1 O17 C13 C23 159.1(10) . . . . ?
Gd1 O18 C44 C26 15(3) . . . . ?
Gd1 O18 C44 C67 -165.8(13) . . . . ?
Gd1 O3 N9 C19 91.9(17) . . . . ?
Gd1 O3 N9 C40 -96.9(15) . . . . ?
Gd1 O8 N4 C9 97.2(15) . . . . ?
Gd1 O8 N4 C25 -92.8(14) . . . . ?
Gd1 O9 C54 C2A -166(2) . . . . ?
Gd1 O9 C54 C61 7(3) . . . . ?
Gd1 O9 C54 C2B 154(3) . . . . ?
Gd1 O13 C32 C26 -18(3) . . . . ?
Gd1 O13 C32 C28 158.3(9) . . . . ?
Gd1 O14 C57 C61 -5(4) . . . . ?
Gd1 O14 C57 C1B 157(2) . . . . ?
Gd1 O14 C57 C1C -156(2) . . . . ?
Gd2 O4 C64 C47 -10(3) . . . . ?
Gd2 O4 C64 C65 165.2(13) . . . . ?
Gd2 O5 C6 C17 -4(2) . . . . ?
Gd2 O5 C6 C29 173.8(11) . . . . ?
Gd2 O6 C48 C53 8(3) . . . . ?
Gd2 O6 C48 C66 -171.6(10) . . . . ?
Gd2 O10 C20 C7 -164.4(11) . . . . ?
Gd2 O10 C20 C17 16(2) . . . . ?
Gd2 O11 C46 C33 -172.6(10) . . . . ?
Gd2 O11 C46 C53 3(3) . . . . ?
Gd2 O12 C24 C47 15(3) . . . . ?
Gd2 O12 C24 C49 -165.3(11) . . . . ?
Gd2 N1 C11 N5 -171.2(8) 4_565 . . . ?
Gd2 N1 C22 C15 172.0(9) 4_565 . . . ?
Gd2 N3 C12 N2 -166.3(8) . . . . ?
Gd2 N3 C21 C18 166.8(9) . . . . ?
Gd3A O6A C12A C13A -176(2) . . . . ?
Gd3A O6A C12A C11A 0(7) . . . . ?
Gd3A O1 C58 C51 170.4(14) . . . . ?
Gd3A O1 C58 C68 -8(4) . . . . ?
Gd3A O5A C10A C11A 7(6) . . . . ?
Gd3A O5A C10A C9A -178(3) . . . . ?
Gd3A N11 C36 N6 -159.2(11) . . . . ?
Gd3A N11 C45 C37 159.4(12) . . . . ?
Gd3A O2B C69B C3A 171(3) . . . . ?
Gd3A O2B C69B C68 18(9) . . . . ?
Gd3A O4A C7A C8A -156(2) . . . . ?
Gd3A O4A C7A C6B 15(9) . . . . ?
Gd3A O3A C5A C4A -178(2) . . . . ?
Gd3A O3A C5A C6B 6(9) . . . . ?
Gd3A N12 C41 N7 179.8(13) 2_745 . . . ?
Gd3A N12 C56 C50 178.5(13) 2_745 . . . ?
O7 C10 C30 F30A 31(3) . . . . ?
O7 C10 C30 F29A -82(2) . . . . ?
O7 C10 C30 F28A 157(2) . . . . ?
O7 C10 C30 F25B 116(2) . . . . ?
O7 C10 C30 F26B -131(2) . . . . ?
O7 C10 C30 F27B -4(3) . . . . ?
O17 C13 C23 F21A -26(3) . . . . ?
O17 C13 C23 F20A 95.4(19) . . . . ?
O17 C13 C23 F19A -145.7(17) . . . . ?
O17 C13 C23 F24B -81(3) . . . . ?
O17 C13 C23 F23B 25(3) . . . . ?
O17 C13 C23 F22B 173(2) . . . . ?
O18 C44 C67 F32A -65(3) . . . . ?
O18 C44 C67 F33A 47(3) . . . . ?
O18 C44 C67 F31A 168(2) . . . . ?
O18 C44 C67 F31B -138(3) . . . . ?
O18 C44 C67 F33B 12(4) . . . . ?
O18 C44 C67 F32B 119(2) . . . . ?
O3 N9 C19 N10 -179.2(13) . . . . ?
O3 N9 C19 C27 1(3) . . . . ?
O3 N9 C19 N10A -153(4) . . . . ?
O3 N9 C40 C43 163.0(13) . . . . ?
O3 N9 C40 C55 44(2) . . . . ?
O3 N9 C40 C59 -82.3(17) . . . . ?
O4 C64 C65 F16A 38(3) . . . . ?
O4 C64 C65 F18A 154(2) . . . . ?
O4 C64 C65 F17A -79(3) . . . . ?
O4 C64 C65 F17B -21(5) . . . . ?
O4 C64 C65 F16B 84(2) . . . . ?
O4 C64 C65 F18B -160(3) . . . . ?
O5 C6 C17 C20 -4(2) . . . . ?
O5 C6 C29 F5 47(2) . . . . ?
O5 C6 C29 F6 -65.5(19) . . . . ?
O5 C6 C29 F4 174.8(16) . . . . ?
O6 C48 C53 C46 -8(4) . . . . ?
O6 C48 C66 F8A 175(2) . . . . ?
O6 C48 C66 F7A 56(2) . . . . ?
O6 C48 C66 F9A -66(2) . . . . ?
O6 C48 C66 F7B 111(3) . . . . ?
O6 C48 C66 F8B -135(3) . . . . ?
O6 C48 C66 F9B -12(3) . . . . ?
O8 N4 C9 C1 0(2) . . . . ?
O8 N4 C9 N8 176.1(12) . . . . ?
O8 N4 C25 C16 167.0(11) . . . . ?
O8 N4 C25 C35 -69.5(15) . . . . ?
O8 N4 C25 C1A 46.6(17) . . . . ?
O9 C54 C61 C57 -3(4) . . . . ?
O9 C54 C2B F28B -32(9) . . . . ?
O9 C54 C2B F29B 68(5) . . . . ?
O9 C54 C2B F30B 172(4) . . . . ?
O11 C46 C53 C48 3(4) . . . . ?
O12 C24 C47 C64 -1(4) . . . . ?
O12 C24 C49 F14A 72(3) . . . . ?
O12 C24 C49 F15A -147(3) . . . . ?
O12 C24 C49 F13A -42(3) . . . . ?
O12 C24 C49 F13B -83(3) . . . . ?
O12 C24 C49 F14B 34(3) . . . . ?
O12 C24 C49 F15B 155(2) . . . . ?
F2 C7 C20 O10 -47(2) . . . . ?
F2 C7 C20 C17 132.7(18) . . . . ?
N2 C18 C21 N3 -1.4(16) . . . . ?
F3 C7 C20 O10 70(2) . . . . ?
F3 C7 C20 C17 -110(2) . . . . ?
O14 C57 C61 C54 3(4) . . . . ?
O14 C57 C1B F23A 69(3) . . . . ?
O14 C57 C1B F22A -50(5) . . . . ?
O14 C57 C1B F24A 170(3) . . . . ?
O14 C57 C1C F20B 12(5) . . . . ?
O14 C57 C1C F19B -94(3) . . . . ?
O14 C57 C1C F21B 161(4) . . . . ?
N5 C14 C2 C4 -179.2(11) . . . . ?
N5 C14 C8 C1 -177.7(12) . . . . ?
N5 C15 C22 N1 -0.7(16) . . . . ?
F1 C7 C20 O10 -170.0(15) . . . . ?
F1 C7 C20 C17 10(2) . . . . ?
C14 N5 C11 N1 179.3(12) . . . . ?
C14 N5 C15 C22 -179.6(13) . . . . ?
C14 C2 C4 N2 179.0(11) . . . . ?
C14 C2 C4 C3 -2.2(19) . . . . ?
N6 C31 C34 C27 176.9(15) . . . . ?
N6 C31 C38 C39 -179.5(16) . . . . ?
N6 C37 C45 N11 0(2) . . . . ?
C1 C3 C4 N2 178.9(11) . . . . ?
C1 C3 C4 C2 0.1(18) . . . . ?
F25A C2A C54 O9 40(4) . . . . ?
F25A C2A C54 C61 -134(3) . . . . ?
C2 C14 C8 C1 2.1(19) . . . . ?
F35A C28 C32 O13 -56(2) . . . . ?
F35A C28 C32 C26 121(2) . . . . ?
C3 C1 C8 C14 -4.2(19) . . . . ?
C3 C1 C9 N4 25(2) . . . . ?
C3 C1 C9 N8 -150.4(16) . . . . ?
F27A C2A C54 O9 -78(4) . . . . ?
F27A C2A C54 C61 108(4) . . . . ?
N7 C39 C42 C27 -179.4(16) . . . . ?
N7 C50 C56 N12 7(2) . . . . ?
N8 C16 C25 N4 25.1(13) . . . . ?
N8 C16 C25 C35 -88.6(15) . . . . ?
N8 C16 C25 C1A 142.0(12) . . . . ?
C4 N2 C12 N3 177.1(11) . . . . ?
C4 N2 C18 C21 -175.9(12) . . . . ?
O1 C58 C68 C69B 7(5) . . . . ?
O1 C58 C68 C69A -30(5) . . . . ?
C5 C10 C30 F30A -143.5(19) . . . . ?
C5 C10 C30 F29A 103(2) . . . . ?
C5 C10 C30 F28A -18(3) . . . . ?
C5 C10 C30 F25B -59(3) . . . . ?
C5 C10 C30 F26B 54(3) . . . . ?
C5 C10 C30 F27B -179(3) . . . . ?
C5 C13 C23 F21A 154.9(19) . . . . ?
C5 C13 C23 F20A -84(2) . . . . ?
C5 C13 C23 F19A 35(2) . . . . ?
C5 C13 C23 F24B 99(3) . . . . ?
C5 C13 C23 F23B -154(3) . . . . ?
C5 C13 C23 F22B -6(3) . . . . ?
N9 C19 C27 C34 25(3) . . . . ?
N9 C19 C27 C42 -156.7(19) . . . . ?
N9 C19 N10A C43 -31(6) . . . . ?
N9 C19 N10A O16A 179(8) . . . . ?
N9 C40 C43 N10 27.6(16) . . . . ?
N9 C40 C43 C62 -86.6(16) . . . . ?
N9 C40 C43 C63 145.2(16) . . . . ?
N9 C40 C43 N10A 2(4) . . . . ?
C6 C17 C20 O10 -2(2) . . . . ?
C6 C17 C20 C7 178.1(14) . . . . ?
C8 C14 C2 C4 1.1(19) . . . . ?
C8 C1 C3 C4 3.1(19) . . . . ?
C8 C1 C9 N4 -157.5(12) . . . . ?
C8 C1 C9 N8 27(2) . . . . ?
F34A C28 C32 O13 -167.2(14) . . . . ?
F34A C28 C32 C26 9(2) . . . . ?
C9 N4 C25 C16 -20.8(14) . . . . ?
C9 N4 C25 C35 102.7(14) . . . . ?
C9 N4 C25 C1A -141.2(14) . . . . ?
C9 C1 C3 C4 -179.6(12) . . . . ?
C9 C1 C8 C14 178.3(11) . . . . ?
C9 N8 C16 C25 -26.7(18) . . . . ?
C9 N8 C16 C52 93.3(18) . . . . ?
C9 N8 C16 C60 -143.1(16) . . . . ?
C10 C5 C13 O17 -3(3) . . . . ?
C10 C5 C13 C23 176.2(14) . . . . ?
C11 N1 C22 C15 -0.4(16) . . . . ?
C11 N5 C14 C2 -140.2(13) . . . . ?
C11 N5 C14 C8 40(2) . . . . ?
C11 N5 C15 C22 1.4(15) . . . . ?
O5A C10A C11A C12A -9(6) . . . . ?
O5A C10A C9A F40A -174(4) . . . . ?
O5A C10A C9A F42A 63(5) . . . . ?
O5A C10A C9A F41A -51(5) . . . . ?
N10 C19 C27 C34 -154.7(17) . . . . ?
N10 C19 C27 C42 24(3) . . . . ?
C12 N2 C4 C2 -25.3(19) . . . . ?
C12 N2 C4 C3 155.8(12) . . . . ?
C12 N2 C18 C21 0.4(15) . . . . ?
C12 N3 C21 C18 1.9(16) . . . . ?
C13 C5 C10 O7 9(2) . . . . ?
C13 C5 C10 C30 -176.2(15) . . . . ?
C15 N5 C14 C2 41.1(19) . . . . ?
C15 N5 C14 C8 -139.1(14) . . . . ?
C15 N5 C11 N1 -1.8(16) . . . . ?
O15 N8 C9 N4 -172.8(15) . . . . ?
O15 N8 C9 C1 3(3) . . . . ?
O15 N8 C16 C25 159.7(14) . . . . ?
O15 N8 C16 C52 -80.3(18) . . . . ?
O15 N8 C16 C60 43(2) . . . . ?
F11A C33 C46 O11 128(2) . . . . ?
F11A C33 C46 C53 -48(3) . . . . ?
C16 N8 C9 N4 14.7(19) . . . . ?
C16 N8 C9 C1 -169.5(14) . . . . ?
C17 C6 C29 F5 -135.0(16) . . . . ?
C17 C6 C29 F6 112.9(17) . . . . ?
C17 C6 C29 F4 -7(3) . . . . ?
C18 N2 C4 C2 150.3(13) . . . . ?
C18 N2 C4 C3 -28.6(19) . . . . ?
C18 N2 C12 N3 0.7(15) . . . . ?
C19 N9 C40 C43 -25(2) . . . . ?
C19 N9 C40 C55 -144.7(16) . . . . ?
C19 N9 C40 C59 89.4(19) . . . . ?
C19 N10 C43 C40 -26(2) . . . . ?
C19 N10 C43 C62 91.1(19) . . . . ?
C19 N10 C43 C63 -151.5(17) . . . . ?
C19 C27 C34 C31 -179.2(15) . . . . ?
C19 C27 C42 C39 179.3(17) . . . . ?
C2A C54 C61 C57 169(3) . . . . ?
F53B C51 C58 O1 -14(3) . . . . ?
F53B C51 C58 C68 164(3) . . . . ?
C21 N3 C12 N2 -1.6(15) . . . . ?
O16 N10 C19 N9 -177.8(18) . . . . ?
O16 N10 C19 C27 2(3) . . . . ?
O16 N10 C43 C40 162.9(18) . . . . ?
O16 N10 C43 C62 -79(2) . . . . ?
O16 N10 C43 C63 38(3) . . . . ?
C22 N1 C11 N5 1.4(16) . . . . ?
C24 C47 C64 O4 -2(3) . . . . ?
C24 C47 C64 C65 -177(2) . . . . ?
C25 N4 C9 C1 -171.2(12) . . . . ?
C25 N4 C9 N8 5.1(17) . . . . ?
O4A C7A C6B C5A 10(10) . . . . ?
C26 C44 C67 F32A 114(2) . . . . ?
C26 C44 C67 F33A -133(2) . . . . ?
C26 C44 C67 F31A -12(4) . . . . ?
C26 C44 C67 F31B 41(3) . . . . ?
C26 C44 C67 F33B -169(3) . . . . ?
C26 C44 C67 F32B -62(3) . . . . ?
C27 C19 N10A C43 172(3) . . . . ?
C27 C19 N10A O16A 21(10) . . . . ?
C29 C6 C17 C20 178.1(15) . . . . ?
F38A C13A C12A O6A -72(3) . . . . ?
F38A C13A C12A C11A 111(4) . . . . ?
C31 N6 C36 N11 173.4(16) . . . . ?
C31 N6 C37 C45 -174.0(16) . . . . ?
C31 C38 C39 N7 -178.1(16) . . . . ?
C31 C38 C39 C42 3(3) . . . . ?
C32 C26 C44 O18 4(3) . . . . ?
C32 C26 C44 C67 -175.6(18) . . . . ?
C33 C46 C53 C48 178.2(19) . . . . ?
C34 C27 C42 C39 -2(3) . . . . ?
C34 C31 C38 C39 -3(3) . . . . ?
C36 N6 C31 C34 163.2(16) . . . . ?
C36 N6 C31 C38 -20(3) . . . . ?
C36 N6 C37 C45 2(2) . . . . ?
C36 N11 C45 C37 -1(2) . . . . ?
C37 N6 C31 C34 -22(3) . . . . ?
C37 N6 C31 C38 154.8(17) . . . . ?
C37 N6 C36 N11 -2(2) . . . . ?
C38 C31 C34 C27 0(2) . . . . ?
C38 C39 C42 C27 0(3) . . . . ?
C39 N7 C41 N12 172.4(17) . . . . ?
C39 N7 C50 C56 -179.5(18) . . . . ?
C40 N9 C19 N10 9(2) . . . . ?
C40 N9 C19 C27 -170.2(18) . . . . ?
C40 N9 C19 N10A 36(4) . . . . ?
C40 C43 N10A C19 17(6) . . . . ?
C40 C43 N10A O16A 167(8) . . . . ?
F48A C4A C5A O3A -15(5) . . . . ?
F48A C4A C5A C6B 162(5) . . . . ?
C41 N7 C39 C38 -140.5(19) . . . . ?
C41 N7 C39 C42 39(3) . . . . ?
C41 N7 C50 C56 -1(2) . . . . ?
C41 N12 C56 C50 -10(2) . . . . ?
C42 C27 C34 C31 2(3) . . . . ?
C43 N10 C19 N9 12(2) . . . . ?
C43 N10 C19 C27 -168.4(17) . . . . ?
C44 C26 C32 O13 -3(3) . . . . ?
C44 C26 C32 C28 -178.8(15) . . . . ?
C45 N11 C36 N6 2(2) . . . . ?
F39A C13A C12A O6A 53(3) . . . . ?
F39A C13A C12A C11A -124(4) . . . . ?
C47 C24 C49 F14A -109(3) . . . . ?
C47 C24 C49 F15A 33(3) . . . . ?
C47 C24 C49 F13A 138(2) . . . . ?
C47 C24 C49 F13B 97(3) . . . . ?
C47 C24 C49 F14B -146(3) . . . . ?
C47 C24 C49 F15B -25(3) . . . . ?
C47 C64 C65 F16A -146(2) . . . . ?
C47 C64 C65 F18A -30(3) . . . . ?
C47 C64 C65 F17A 97(3) . . . . ?
C47 C64 C65 F17B 155(4) . . . . ?
C47 C64 C65 F16B -100(3) . . . . ?
C47 C64 C65 F18B 16(4) . . . . ?
C49 C24 C47 C64 179.5(17) . . . . ?
C50 N7 C39 C38 37(3) . . . . ?
C50 N7 C39 C42 -143.4(19) . . . . ?
C50 N7 C41 N12 -6(2) . . . . ?
C51 C58 C68 C69B -172(3) . . . . ?
C51 C58 C68 C69A 152(4) . . . . ?
F10A C33 C46 O11 -110(2) . . . . ?
F10A C33 C46 C53 73(3) . . . . ?
F54B C51 C58 O1 99(2) . . . . ?
F54B C51 C58 C68 -82(3) . . . . ?
F26A C2A C54 O9 159(3) . . . . ?
F26A C2A C54 C61 -15(5) . . . . ?
C10A C11A C12A O6A 6(8) . . . . ?
C10A C11A C12A C13A -178(3) . . . . ?
F36A C28 C32 O13 72(2) . . . . ?
F36A C28 C32 C26 -111(2) . . . . ?
F45A C8A C7A O4A -63(4) . . . . ?
F45A C8A C7A C6B 125(4) . . . . ?
C52 C16 C25 N4 -89.9(14) . . . . ?
C52 C16 C25 C35 156.3(14) . . . . ?
C52 C16 C25 C1A 26.9(19) . . . . ?
F44A C8A C7A O4A 58(4) . . . . ?
F44A C8A C7A C6B -115(5) . . . . ?
F43A C8A C7A O4A 179(3) . . . . ?
F43A C8A C7A C6B 6(5) . . . . ?
C53 C48 C66 F8A -4(3) . . . . ?
C53 C48 C66 F7A -123(2) . . . . ?
C53 C48 C66 F9A 115(2) . . . . ?
C53 C48 C66 F7B -69(3) . . . . ?
C53 C48 C66 F8B 46(3) . . . . ?
C53 C48 C66 F9B 168(3) . . . . ?
C55 C40 C43 N10 146.2(14) . . . . ?
C55 C40 C43 C62 32(2) . . . . ?
C55 C40 C43 C63 -96(2) . . . . ?
C55 C40 C43 N10A 121(4) . . . . ?
F52B C51 C58 O1 -148(2) . . . . ?
F52B C51 C58 C68 31(4) . . . . ?
C56 N12 C41 N7 9(2) . . . . ?
F12A C33 C46 O11 -7(3) . . . . ?
F12A C33 C46 C53 177(2) . . . . ?
F37A C13A C12A O6A 161(3) . . . . ?
F37A C13A C12A C11A -16(5) . . . . ?
C58 C68 C69B O2B -10(6) . . . . ?
C58 C68 C69B C3A -167(3) . . . . ?
C58 C68 C69A C3B 169(3) . . . . ?
C58 C68 C69A O2A 40(6) . . . . ?
C59 C40 C43 N10 -84.2(16) . . . . ?
C59 C40 C43 C62 161.6(15) . . . . ?
C59 C40 C43 C63 33(2) . . . . ?
C59 C40 C43 N10A -109(4) . . . . ?
C60 C16 C25 N4 140.9(12) . . . . ?
C60 C16 C25 C35 27.1(19) . . . . ?
C60 C16 C25 C1A -102.3(15) . . . . ?
F46A C4A C5A O3A -108(3) . . . . ?
F46A C4A C5A C6B 69(5) . . . . ?
C8A C7A C6B C5A -179(4) . . . . ?
C5B C6A C7B O4B 4(13) . . . . ?
C5B C6A C7B C8B -170(8) . . . . ?
C61 C54 C2B F28B 120(7) . . . . ?
C61 C54 C2B F29B -140(3) . . . . ?
C61 C54 C2B F30B -36(7) . . . . ?
C61 C57 C1B F23A -127(2) . . . . ?
C61 C57 C1B F22A 115(4) . . . . ?
C61 C57 C1B F24A -26(5) . . . . ?
C61 C57 C1C F20B -143(3) . . . . ?
C61 C57 C1C F19B 111(3) . . . . ?
C61 C57 C1C F21B 5(5) . . . . ?
F49A C3A C69B O2B 68(5) . . . . ?
F49A C3A C69B C68 -138(3) . . . . ?
C11A C10A C9A F40A 1(6) . . . . ?
C11A C10A C9A F42A -122(4) . . . . ?
C11A C10A C9A F41A 124(4) . . . . ?
F50A C3A C69B O2B -46(6) . . . . ?
F50A C3A C69B C68 108(4) . . . . ?
C7A C6B C5A O3A -22(10) . . . . ?
C7A C6B C5A C4A 163(4) . . . . ?
C6A C5B O3B Gd3B 7(13) . . . . ?
C6A C5B C4B F47B -172(6) . . . . ?
C6A C5B C4B F46B 39(9) . . . . ?
C6A C5B C4B F48B -67(7) . . . . ?
C62 C43 N10A C19 128(6) . . . . ?
C62 C43 N10A O16A -81(8) . . . . ?
F47A C4A C5A O3A 134(3) . . . . ?
F47A C4A C5A C6B -50(6) . . . . ?
C63 C43 N10A C19 -124(4) . . . . ?
C63 C43 N10A O16A 27(9) . . . . ?
F51A C3A C69B O2B 178(4) . . . . ?
F51A C3A C69B C68 -28(4) . . . . ?
C9A C10A C11A C12A 177(5) . . . . ?
C1B C57 C61 C54 -159(3) . . . . ?
C66 C48 C53 C46 171.0(19) . . . . ?
F34B C28 C32 O13 127(2) . . . . ?
F34B C28 C32 C26 -56(2) . . . . ?
F35B C28 C32 O13 -82(2) . . . . ?
F35B C28 C32 C26 94(2) . . . . ?
F36B C28 C32 O13 19(2) . . . . ?
F36B C28 C32 C26 -164(2) . . . . ?
F10B C33 C46 O11 167(2) . . . . ?
F10B C33 C46 C53 -9(3) . . . . ?
F12B C33 C46 O11 55(2) . . . . ?
F12B C33 C46 C53 -121(2) . . . . ?
F11B C33 C46 O11 -68(3) . . . . ?
F11B C33 C46 C53 116(3) . . . . ?
C1C C57 C61 C54 152(3) . . . . ?
C2B C54 C61 C57 -152(4) . . . . ?
Gd3B O1 C58 C51 -175.3(13) . . . . ?
Gd3B O1 C58 C68 6(3) . . . . ?
Gd3B N11 C36 N6 -175.5(11) . . . . ?
Gd3B N11 C45 C37 176.2(13) . . . . ?
Gd3B N12 C41 N7 -162.7(14) 2_745 . . . ?
Gd3B N12 C56 C50 162.6(14) 2_745 . . . ?
Gd3B O5B C10B C11B -16(13) . . . . ?
Gd3B O5B C10B C9B 177(4) . . . . ?
Gd3B O4B C7B C6A 15(10) . . . . ?
Gd3B O4B C7B C8B -170(3) . . . . ?
Gd3B O2A C69A C68 -24(7) . . . . ?
Gd3B O2A C69A C3B -159(3) . . . . ?
O6B C12B C13B F41B -33(9) . . . . ?
O6B C12B C13B F42B 82(9) . . . . ?
O6B C12B C13B F40B -156(6) . . . . ?
O6B C12B C11B C10B -16(10) . . . . ?
O5B C10B C11B C12B 10(12) . . . . ?
O5B C10B C9B F38B 169(5) . . . . ?
O5B C10B C9B F39B 42(8) . . . . ?
O5B C10B C9B F37B -55(8) . . . . ?
F53A C51 C58 O1 39(3) . . . . ?
F53A C51 C58 C68 -142(3) . . . . ?
O3B C5B C6A C7B -15(14) . . . . ?
O3B C5B C4B F47B 24(7) . . . . ?
O3B C5B C4B F46B -126(5) . . . . ?
O3B C5B C4B F48B 129(6) . . . . ?
F54A C51 C58 O1 165(2) . . . . ?
F54A C51 C58 C68 -16(3) . . . . ?
F45B C8B C7B C6A 104(8) . . . . ?
F45B C8B C7B O4B -70(5) . . . . ?
F44B C8B C7B C6A -131(7) . . . . ?
F44B C8B C7B O4B 55(6) . . . . ?
C13B C12B O6B Gd3B -177(4) . . . . ?
C13B C12B C11B C10B -158(6) . . . . ?
F43B C8B C7B C6A -14(9) . . . . ?
F43B C8B C7B O4B 171(4) . . . . ?
F52A C51 C58 O1 -86(2) . . . . ?
F52A C51 C58 C68 93(3) . . . . ?
F49B C3B C69A C68 -158(4) . . . . ?
F49B C3B C69A O2A -21(5) . . . . ?
C11B C12B O6B Gd3B 42(13) . . . . ?
C11B C12B C13B F41B 105(6) . . . . ?
C11B C12B C13B F42B -140(6) . . . . ?
C11B C12B C13B F40B -18(8) . . . . ?
C11B C10B C9B F38B -1(9) . . . . ?
C11B C10B C9B F39B -128(6) . . . . ?
C11B C10B C9B F37B 135(6) . . . . ?
F50B C3B C69A C68 -29(6) . . . . ?
F50B C3B C69A O2A 108(4) . . . . ?
F51B C3B C69A C68 85(4) . . . . ?
F51B C3B C69A O2A -138(4) . . . . ?
C9B C10B C11B C12B 177(7) . . . . ?
C4B C5B C6A C7B -178(5) . . . . ?
C4B C5B O3B Gd3B 171(3) . . . . ?
N10A C19 C27 C34 174(5) . . . . ?
N10A C19 C27 C42 -7(5) . . . . ?

loop_
_smtbx_masks_void_nr
_smtbx_masks_void_average_x
_smtbx_masks_void_average_y
_smtbx_masks_void_average_z
_smtbx_masks_void_volume
_smtbx_masks_void_count_electrons
_smtbx_masks_void_content
1 0.000 -0.294 0.553 3302.0 451.9 '9 C6H14'
